data_7712551
loop_
_publ_author_name
'Claude, Guilhem'
'Kulitzki, Erika'
'Hagenbach, Adelheid'
'Roca Jungfer, Maximilian'
'Figueroa, Joshua S.'
'Abram, Ulrich'

_publ_section_title
;
 Phenylimido Complexes of Rhenium: Fluorine Substituents Provide
 Protection, Reactivity and Solubility
;
_journal_name_full 'Dalton Transactions'
_journal_paper_doi 10.1039/D3DT00446E
_journal_year 2023
_chemical_formula_moiety '2(C40 H51 Cl1.5 F0.5 N1.5 Re0.5)'
_chemical_formula_sum 'C80 H102 Cl3 F N3 Re'
_chemical_formula_weight 1417.19
_space_group_crystal_system monoclinic
_space_group_IT_number 14
_space_group_name_Hall '-P 2yn'
_space_group_name_H-M_alt 'P 1 21/n 1'
_atom_sites_solution_hydrogens geom
_atom_sites_solution_primary dual
_audit_creation_date 2022-11-08
_audit_creation_method
;
Olex2 1.3
(compiled 2019.09.11 svn.r3662 for OlexSys, GUI svn.r5938)
;
_audit_update_record
;
2023-01-17 deposited with the CCDC.	2023-03-07 downloaded from the CCDC.
;
_cell_angle_alpha 90
_cell_angle_beta 108.962(3)
_cell_angle_gamma 90
_cell_formula_units_Z 8
_cell_length_a 24.4087(9)
_cell_length_b 25.0277(7)
_cell_length_c 28.2885(13)
_cell_measurement_reflns_used 42512
_cell_measurement_temperature 200
_cell_measurement_theta_max 28.83
_cell_measurement_theta_min 3.25
_cell_volume 16343.5(11)
_computing_cell_refinement 'STOE X-AREA'
_computing_data_collection 'STOE X-AREA'
_computing_data_reduction 'STOE X-RED'
_computing_molecular_graphics 'Olex2 1.3 (Dolomanov et al., 2009)'
_computing_publication_material 'Olex2 1.3 (Dolomanov et al., 2009)'
_computing_structure_refinement 'XL n/a (Sheldrick, 2008)'
_computing_structure_solution 'XT n/a (Sheldrick, 2015)'
_diffrn_ambient_temperature 200
_diffrn_detector 'image plate (34 cm diameter)'
_diffrn_detector_area_resol_mean 6.67
_diffrn_detector_type STOE
_diffrn_measured_fraction_theta_full 0.996
_diffrn_measured_fraction_theta_max 0.997
_diffrn_measurement_details
;
 172 frames, detector distance = 100 mm
;
_diffrn_measurement_device '2-circle goniometer'
_diffrn_measurement_device_type 'STOE IPDS 2T'
_diffrn_measurement_method 'rotation method'
_diffrn_radiation_collimation '0.5 mm diameter, monocapillary'
_diffrn_radiation_monochromator 'plane graphite'
_diffrn_radiation_polarisn_norm 0
_diffrn_radiation_type 'Mo K\a'
_diffrn_radiation_wavelength 0.71073
_diffrn_reflns_av_R_equivalents 0.0901
_diffrn_reflns_av_unetI/netI 0.1020
_diffrn_reflns_Laue_measured_fraction_full 0.996
_diffrn_reflns_Laue_measured_fraction_max 0.997
_diffrn_reflns_limit_h_max 30
_diffrn_reflns_limit_h_min -30
_diffrn_reflns_limit_k_max 30
_diffrn_reflns_limit_k_min -30
_diffrn_reflns_limit_l_max 34
_diffrn_reflns_limit_l_min -34
_diffrn_reflns_number 107340
_diffrn_reflns_point_group_measured_fraction_full 0.996
_diffrn_reflns_point_group_measured_fraction_max 0.997
_diffrn_reflns_theta_full 25.242
_diffrn_reflns_theta_max 26.000
_diffrn_reflns_theta_min 3.309
_diffrn_source 'sealed X-ray tube, 12 x 0.4 mm long-fine focus'
_diffrn_source_current 35
_diffrn_source_power 1.75
_diffrn_source_voltage 50
_exptl_absorpt_coefficient_mu 1.626
_exptl_absorpt_correction_T_max 0.5367
_exptl_absorpt_correction_T_min 0.3661
_exptl_absorpt_correction_type integration
_exptl_absorpt_process_details
;
P. Coppens in "Crystallographic Computing" ed F.R Ahmed, S.R. Hall 
and C.P.Huber, Copenhagen, Munksgaard, (1979) pp 255-270
;
_exptl_crystal_colour blue
_exptl_crystal_colour_primary blue
_exptl_crystal_density_diffrn 1.152
_exptl_crystal_description block
_exptl_crystal_F_000 5904
_exptl_crystal_size_max 0.9
_exptl_crystal_size_mid 0.5
_exptl_crystal_size_min 0.5
_refine_diff_density_max 1.171
_refine_diff_density_min -1.513
_refine_diff_density_rms 0.090
_refine_ls_extinction_method none
_refine_ls_goodness_of_fit_ref 0.881
_refine_ls_hydrogen_treatment constr
_refine_ls_matrix_type full
_refine_ls_number_parameters 1595
_refine_ls_number_reflns 32003
_refine_ls_number_restraints 2108
_refine_ls_restrained_S_all 0.859
_refine_ls_R_factor_all 0.1130
_refine_ls_R_factor_gt 0.0524
_refine_ls_shift/su_max 0.002
_refine_ls_shift/su_mean 0.000
_refine_ls_structure_factor_coef Fsqd
_refine_ls_weighting_details 'w=1/[\s^2^(Fo^2^)+(0.0629P)^2^] where P=(Fo^2^+2Fc^2^)/3'
_refine_ls_weighting_scheme calc
_refine_ls_wR_factor_gt 0.1164
_refine_ls_wR_factor_ref 0.1346
_reflns_Friedel_coverage 0.000
_reflns_number_gt 17424
_reflns_number_total 32003
_reflns_threshold_expression 'I > 2\s(I)'
_cod_data_source_file d3dt00446e2.cif
_cod_data_source_block renphf_tripp2
_cod_database_code 7712551
_shelx_shelxl_version_number 2017/1
_shelx_space_group_comment
;
The symmetry employed for this shelxl refinement is uniquely defined
by the following loop, which should always be used as a source of
symmetry information in preference to the above space-group names.
They are only intended as comments.
;
_shelx_estimated_absorpt_t_max 0.497
_shelx_estimated_absorpt_t_min 0.322
_olex2_refinement_description
;
1. Fixed Uiso
 At 1.2 times of:
  All C(H) groups
 At 1.5 times of:
  All C(H,H,H) groups
2. Restrained distances
 C78-C85 \\sim C78-C85A
 with sigma of 0.02
 C86-C85 \\sim C86A-C85A
 with sigma of 0.02
 C85-C87 \\sim C85A-C87A
 with sigma of 0.02
 C78-C86 \\sim C78-C86A
 with sigma of 0.04
 C78-C87 \\sim C78-C87A
 with sigma of 0.04
 C86-C87 \\sim C86A-C87A
 with sigma of 0.04
 C122-C128 \\sim C122-C5
 with sigma of 0.02
 C130-C128 \\sim C8-C5
 with sigma of 0.02
 C129-C128 \\sim C7-C5
 with sigma of 0.02
 C122-C130 \\sim C122-C8
 with sigma of 0.04
 C122-C129 \\sim C122-C7
 with sigma of 0.04
 C130-C129 \\sim C8-C7
 with sigma of 0.04
 C6-C112 \\sim C114-C1D
 with sigma of 0.02
 C106-C166 \\sim C106-C1E
 with sigma of 0.04
 C106-C112 \\sim C106-C1D
 with sigma of 0.02
 C112-C166 \\sim C1D-C1E
 with sigma of 0.02
 C6-C106 \\sim C114-C106
 with sigma of 0.04
 C6-C166 \\sim C114-C1E
 with sigma of 0.04
 C26-C9 \\sim C26-C9A
 with sigma of 0.02
 C9-C15 \\sim C9A-C15A
 with sigma of 0.02
 C9-C10 \\sim C9A-C10A
 with sigma of 0.02
 C26-C15 \\sim C26-C15A
 with sigma of 0.04
 C26-C10 \\sim C26-C10A
 with sigma of 0.04
 C15-C10 \\sim C15A-C10A
 with sigma of 0.04
3. Rigid bond restraints
 All non-hydrogen atoms
 with sigma for 1-2 distances of 0.01 and sigma for 1-3 distances of 0.01
4. Uiso/Uaniso restraints and constraints
Uanis(C122) \\sim Ueq, Uanis(C121) \\sim Ueq, Uanis(C120) \\sim Ueq,
Uanis(C119) \\sim Ueq, Uanis(C124) \\sim Ueq, Uanis(C123) \\sim Ueq: with sigma
of 0.1 and sigma for terminal atoms of 0.2
Uanis(C118) = Uanis(C116) = Uanis(C117)
Uanis(C109) = Uanis(C110) = Uanis(C111)
Uanis(C85) = Uanis(C85A) = Uanis(C86A) = Uanis(C86) = Uanis(C87A) = Uanis(C87)
Uanis(C128) = Uanis(C129) = Uanis(C130)
Uanis(C130) = Uanis(C8) = Uanis(C5) = Uanis(C128) = Uanis(C7) = Uanis(C129)
Uanis(C9A) = Uanis(C9) = Uanis(C10) = Uanis(C10A) = Uanis(C15A) = Uanis(C15)
5. Rigid body (RIGU) restrains
 All non-hydrogen atoms
 with sigma for 1-2 distances of 0.004 and sigma for 1-3 distances of 0.004
6. Others
 Sof(C114)=Sof(H11M)=Sof(H11N)=Sof(H11O)=Sof(C1D)=Sof(H1D)=Sof(C1E)=Sof(H1EA)=
 Sof(H1EB)=Sof(H1EC)=1-FVAR(1)
 Sof(C6)=Sof(H6A)=Sof(H6B)=Sof(H6C)=Sof(C112)=Sof(H112)=Sof(C166)=Sof(H16P)=
 Sof(H16Q)=Sof(H16R)=FVAR(1)
 Sof(C5)=Sof(H5)=Sof(C7)=Sof(H7A)=Sof(H7B)=Sof(H7C)=Sof(C8)=Sof(H8A)=Sof(H8B)=
 Sof(H8C)=1-FVAR(2)
 Sof(C130)=Sof(H13A)=Sof(H13B)=Sof(H13C)=Sof(C129)=Sof(H12A)=Sof(H12B)=
 Sof(H12C)=Sof(C128)=Sof(H128)=FVAR(2)
 Sof(C87A)=Sof(H87D)=Sof(H87E)=Sof(H87F)=Sof(C85A)=Sof(H85A)=Sof(C86A)=
 Sof(H86D)=Sof(H86E)=Sof(H86F)=1-FVAR(3)
 Sof(C86)=Sof(H86A)=Sof(H86B)=Sof(H86C)=Sof(C85)=Sof(H85)=Sof(C87)=Sof(H87A)=
 Sof(H87B)=Sof(H87C)=FVAR(3)
 Sof(C9A)=Sof(H9A)=Sof(C15A)=Sof(H15P)=Sof(H15Q)=Sof(H15R)=Sof(C10A)=Sof(H10D)=
 Sof(H10E)=Sof(H10F)=1-FVAR(4)
 Sof(C9)=Sof(H9)=Sof(C15)=Sof(H15M)=Sof(H15N)=Sof(H15O)=Sof(C10)=Sof(H10A)=
 Sof(H10B)=Sof(H10C)=FVAR(4)
7.a Ternary CH refined with riding coordinates:
 C50(H50), C29(H29), C65(H65), C146(H146), C44(H44), C88(H88), C152(H152),
 C71(H71), C131(H131), C35(H35), C167(H167), C82(H82), C161(H161), C68(H68),
 C164(H164), C109(H109), C149(H149), C47(H47), C116(H116), C125(H125),
 C112(H112), C128(H128), C85(H85), C1D(H1D), C5(H5), C85A(H85A), C9(H9),
 C9A(H9A)
7.b Me refined with riding coordinates:
 C51(H51A,H51B,H51C), C147(H14A,H14B,H14C), C45(H45A,H45B,H45C), C74(H74A,H74B,
 H74C), C90(H90A,H90B,H90C), C148(H14D,H14E,H14F), C52(H52A,H52B,H52C),
 C72(H72A,H72B,H72C), C89(H89A,H89B,H89C), C6(H6A,H6B,H6C), C73(H73A,H73B,H73C),
  C67(H67A,H67B,H67C), C83(H83A,H83B,H83C), C37(H37A,H37B,H37C), C163(H16A,H16B,
 H16C), C153(H15A,H15B,H15C), C36(H36A,H36B,H36C), C168(H16D,H16E,H16F),
 C154(H15D,H15E,H15F), C165(H16G,H16H,H16I), C31(H31A,H31B,H31C), C169(H16J,
 H16K,H16L), C162(H16M,H16N,H16O), C69(H69A,H69B,H69C), C46(H46A,H46B,H46C),
 C30(H30A,H30B,H30C), C70(H70A,H70B,H70C), C111(H11A,H11B,H11C), C118(H11D,H11E,
 H11F), C166(H16P,H16Q,H16R), C110(H11G,H11H,H11I), C126(H12D,H12E,H12F),
 C117(H11J,H11K,H11L), C127(H12G,H12H,H12I), C132(H13D,H13E,H13F), C133(H13G,
 H13H,H13I), C66(H66A,H66B,H66C), C84(H84A,H84B,H84C), C151(H15G,H15H,H15I),
 C48(H48A,H48B,H48C), C150(H15J,H15K,H15L), C49(H49A,H49B,H49C), C114(H11M,H11N,
 H11O), C1E(H1EA,H1EB,H1EC)
7.c Aromatic/amide H refined with riding coordinates:
 C57(H57), C56(H56), C42(H42), C55(H55), C79(H79), C77(H77), C137(H137),
 C19(H19), C138(H138), C157(H157), C21(H21), C61(H61), C142(H142), C20(H20),
 C144(H144), C63(H63), C159(H159), C16(H16), C92(H92), C99(H99), C25(H25),
 C27(H27), C100(H100), C12(H12), C40(H40), C101(H101), C107(H107), C96(H96),
 C136(H136), C95(H95), C121(H121), C93(H93), C123(H123), C105(H105), C14(H14),
 C13(H13)
7.d Idealised Me refined as rotating group:
 C86(H86A,H86B,H86C), C130(H13A,H13B,H13C), C129(H12A,H12B,H12C), C87(H87A,
 H87B,H87C), C7(H7A,H7B,H7C), C8(H8A,H8B,H8C), C87A(H87D,H87E,H87F), C86A(H86D,
 H86E,H86F), C15(H15M,H15N,H15O), C10(H10A,H10B,H10C), C15A(H15P,H15Q,H15R),
 C10A(H10D,H10E,H10F)
;
_olex2_submission_special_instructions 'No special instructions were received'

loop_
_space_group_symop_operation_xyz
'x, y, z'
'-x+1/2, y+1/2, -z+1/2'
'-x, -y, -z'
'x-1/2, -y-1/2, z-1/2'

loop_
_symmetry_equiv_pos_as_xyz
x,y,z
1/2-x,1/2+y,1/2-z
-x,-y,-z
1/2+x,1/2-y,1/2+z

loop_
_atom_site_label
_atom_site_type_symbol
_atom_site_fract_x
_atom_site_fract_y
_atom_site_fract_z
_atom_site_U_iso_or_equiv
_atom_site_adp_type
_atom_site_occupancy
_atom_site_site_symmetry_order
_atom_site_calc_flag
_atom_site_refinement_flags_posn
_atom_site_refinement_flags_adp
_atom_site_refinement_flags_occupancy
_atom_site_disorder_assembly
_atom_site_disorder_group
Re2 Re 0.76947(2) 0.75918(2) 0.54267(2) 0.03809(7) Uani 1 1 d . U . . .
Re1 Re 0.26293(2) 0.73494(2) 0.53691(2) 0.04699(8) Uani 1 1 d . U . . .
Cl6 Cl 0.67782(8) 0.76747(7) 0.55647(9) 0.0726(6) Uani 1 1 d . U . . .
Cl5 Cl 0.85482(9) 0.75237(8) 0.51851(10) 0.0858(7) Uani 1 1 d . U . . .
N4 N 0.7604(2) 0.63064(18) 0.53822(19) 0.0365(11) Uani 1 1 d . U . . .
C4 C 0.7634(2) 0.6764(2) 0.5396(2) 0.0389(12) Uani 1 1 d . U . . .
C139 C 0.7265(2) 0.5530(2) 0.4869(2) 0.0357(11) Uani 1 1 d . U . . .
C134 C 0.7548(2) 0.5752(2) 0.5342(2) 0.0355(12) Uani 1 1 d . U . . .
C135 C 0.7786(2) 0.5445(2) 0.5777(2) 0.0388(12) Uani 1 1 d . U . . .
Cl4 Cl 0.71548(11) 0.75522(8) 0.45674(7) 0.0823(6) Uani 1 1 d . U . . .
Cl3 Cl 0.26225(8) 0.81270(7) 0.48725(8) 0.0687(5) Uani 1 1 d . U . . .
Cl1 Cl 0.27590(7) 0.68678(7) 0.46950(7) 0.0603(5) Uani 1 1 d . U . . .
Cl2 Cl 0.26413(9) 0.64877(9) 0.57580(10) 0.0868(7) Uani 1 1 d . U . . .
N2 N 0.40178(18) 0.74769(19) 0.57762(17) 0.0395(11) Uani 1 1 d . U . . .
C57 C 0.5532(2) 0.7382(3) 0.5835(2) 0.0451(14) Uani 1 1 d . U . . .
H57 H 0.575969 0.724805 0.564532 0.054 Uiso 1 1 calc R U . . .
N1 N 0.12434(19) 0.72593(19) 0.48590(19) 0.0400(11) Uani 1 1 d . U . . .
C2 C 0.3529(2) 0.7419(3) 0.5637(2) 0.0475(14) Uani 1 1 d . U . . .
C58 C 0.4933(2) 0.7315(2) 0.5658(2) 0.0360(12) Uani 1 1 d . U . . .
C53 C 0.4626(2) 0.7538(2) 0.5948(2) 0.0365(12) Uani 1 1 d . U . . .
C76 C 0.4497(3) 0.7285(3) 0.4725(2) 0.0504(14) Uani 1 1 d . U . . .
C1 C 0.1734(2) 0.7274(3) 0.5024(2) 0.0477(15) Uani 1 1 d . U . . .
C56 C 0.5802(2) 0.7643(3) 0.6285(3) 0.0560(18) Uani 1 1 d . U . . .
H56 H 0.621202 0.767468 0.640514 0.067 Uiso 1 1 calc R U . . .
C22 C 0.0396(2) 0.7445(3) 0.4154(2) 0.0460(13) Uani 1 1 d . U . . .
C43 C 0.1018(3) 0.7288(2) 0.3622(3) 0.0476(14) Uani 1 1 d . U . . .
C75 C 0.4638(2) 0.7024(2) 0.5188(2) 0.0392(12) Uani 1 1 d . U . . .
C17 C 0.0636(2) 0.7253(2) 0.4646(2) 0.0410(13) Uani 1 1 d . U . . .
C38 C 0.0779(2) 0.7651(3) 0.3879(2) 0.0459(13) Uani 1 1 d . U . . .
C42 C 0.1425(3) 0.7487(3) 0.3413(3) 0.0587(17) Uani 1 1 d . U . . .
H42 H 0.160094 0.724750 0.324551 0.070 Uiso 1 1 calc R U . . .
C80 C 0.4498(3) 0.6479(3) 0.5209(3) 0.0518(14) Uani 1 1 d . U . . .
C55 C 0.5483(3) 0.7852(3) 0.6553(3) 0.0541(17) Uani 1 1 d . U . . .
H55 H 0.567429 0.803601 0.685546 0.065 Uiso 1 1 calc R U . . .
C54 C 0.4879(2) 0.7805(3) 0.6396(2) 0.0428(13) Uani 1 1 d . U . . .
C79 C 0.4214(3) 0.6216(3) 0.4771(3) 0.0690(19) Uani 1 1 d . U . . .
H79 H 0.411603 0.585019 0.478636 0.083 Uiso 1 1 calc R U . . .
C51 C 0.1376(3) 0.6339(3) 0.3854(3) 0.067(2) Uani 1 1 d . U . . .
H51A H 0.152225 0.644923 0.420566 0.100 Uiso 1 1 calc R U . . .
H51B H 0.124710 0.596668 0.383295 0.100 Uiso 1 1 calc R U . . .
H51C H 0.168493 0.637380 0.370541 0.100 Uiso 1 1 calc R U . . .
C77 C 0.4208(3) 0.6988(4) 0.4292(3) 0.072(2) Uani 1 1 d . U . . .
H77 H 0.410982 0.716020 0.397632 0.086 Uiso 1 1 calc R U . . .
C50 C 0.0868(3) 0.6694(2) 0.3573(3) 0.0499(15) Uani 1 1 d . U . . .
H50 H 0.055264 0.663491 0.372060 0.060 Uiso 1 1 calc R U . . .
N20 N 0.8065(2) 0.7607(2) 0.6054(2) 0.0509(12) Uani 1 1 d . U . . .
C137 C 0.7446(3) 0.4665(2) 0.5268(3) 0.0509(15) Uani 1 1 d . U . . .
H137 H 0.740868 0.428741 0.524362 0.061 Uiso 1 1 calc R U . . .
N3 N 0.7605(2) 0.88709(19) 0.5293(2) 0.0426(12) Uani 1 1 d . U . . .
C19 C -0.0285(3) 0.7089(3) 0.4726(3) 0.0594(18) Uani 1 1 d . U . . .
H19 H -0.052490 0.697792 0.491353 0.071 Uiso 1 1 calc R U . . .
N10 N 0.2545(2) 0.7689(3) 0.5861(2) 0.0639(15) Uani 1 1 d . U . . .
C18 C 0.0315(2) 0.7067(3) 0.4941(2) 0.0453(14) Uani 1 1 d . U . . .
C155 C 0.7010(2) 0.5871(2) 0.4418(2) 0.0372(12) Uani 1 1 d . U . . .
C160 C 0.7306(3) 0.5962(2) 0.4082(2) 0.0452(14) Uani 1 1 d . U . . .
C60 C 0.4347(3) 0.7741(2) 0.7019(2) 0.0454(13) Uani 1 1 d . U . . .
C91 C 0.8352(3) 0.7618(3) 0.6561(2) 0.0554(15) Uani 1 1 d . U . . .
C138 C 0.7223(3) 0.4977(2) 0.4839(2) 0.0424(13) Uani 1 1 d . U . . .
H138 H 0.704090 0.481085 0.452492 0.051 Uiso 1 1 calc R U . . .
C156 C 0.6455(3) 0.6102(2) 0.4324(3) 0.0454(14) Uani 1 1 d . U . . .
C98 C 0.7649(3) 0.9604(3) 0.4759(3) 0.0554(17) Uani 1 1 d . U . . .
C59 C 0.4535(3) 0.8057(2) 0.6689(2) 0.0434(13) Uani 1 1 d . U . . .
C157 C 0.6215(3) 0.6398(3) 0.3895(3) 0.0591(17) Uani 1 1 d . U . . .
H157 H 0.583907 0.654461 0.383032 0.071 Uiso 1 1 calc R U . . .
C3 C 0.7661(3) 0.8422(2) 0.5341(2) 0.0434(14) Uani 1 1 d . U . . .
C21 C -0.0207(3) 0.7447(3) 0.3961(3) 0.0626(19) Uani 1 1 d . U . . .
H21 H -0.039209 0.757340 0.363020 0.075 Uiso 1 1 calc R U . . .
C61 C 0.4081(3) 0.7998(3) 0.7329(3) 0.0532(16) Uani 1 1 d . U . . .
H61 H 0.395711 0.779146 0.755711 0.064 Uiso 1 1 calc R U . . .
C23 C 0.0603(3) 0.6861(3) 0.5457(3) 0.0503(14) Uani 1 1 d . U . . .
C141 C 0.7774(3) 0.5842(2) 0.6593(3) 0.0517(15) Uani 1 1 d . U . . .
C24 C 0.0637(3) 0.7176(3) 0.5866(3) 0.0589(15) Uani 1 1 d . U . . .
C142 C 0.8081(4) 0.6022(3) 0.7069(3) 0.0664(19) Uani 1 1 d . U . . .
H142 H 0.786996 0.613871 0.727986 0.080 Uiso 1 1 calc R U . . .
C140 C 0.8088(3) 0.5692(2) 0.6276(2) 0.0447(13) Uani 1 1 d . U . . .
C158 C 0.6505(3) 0.6487(3) 0.3555(3) 0.0614(17) Uani 1 1 d . U . . .
C29 C 0.0393(3) 0.7736(3) 0.5810(3) 0.074(2) Uani 1 1 d . U . . .
H29 H 0.007481 0.774250 0.548133 0.089 Uiso 1 1 calc R U . . .
C97 C 0.7563(3) 0.9419(2) 0.5197(3) 0.0465(15) Uani 1 1 d . U . . .
C20 C -0.0538(3) 0.7272(3) 0.4236(3) 0.068(2) Uani 1 1 d . U . . .
H20 H -0.094774 0.727495 0.409233 0.081 Uiso 1 1 calc R U . . .
C64 C 0.4428(3) 0.8603(3) 0.6649(3) 0.0532(15) Uani 1 1 d . U . . .
C144 C 0.8963(3) 0.5904(3) 0.6929(3) 0.075(2) Uani 1 1 d . U . . .
H144 H 0.937440 0.592376 0.704528 0.090 Uiso 1 1 calc R U . . .
C63 C 0.4160(3) 0.8847(3) 0.6962(3) 0.0583(18) Uani 1 1 d . U . . .
H63 H 0.408902 0.922124 0.693574 0.070 Uiso 1 1 calc R U . . .
C62 C 0.3995(3) 0.8552(3) 0.7309(3) 0.0540(16) Uani 1 1 d . U . . .
C11 C 0.2446(3) 0.7970(3) 0.6252(3) 0.0592(17) Uani 1 1 d . U . . .
C159 C 0.7045(3) 0.6262(3) 0.3650(3) 0.0576(17) Uani 1 1 d . U . . .
H159 H 0.724624 0.631326 0.341641 0.069 Uiso 1 1 calc R U . . .
C103 C 0.7740(4) 0.9206(3) 0.4388(3) 0.0672(17) Uani 1 1 d . U . . .
C16 C 0.2375(4) 0.7696(4) 0.6644(3) 0.081(2) Uani 1 1 d . U . . .
H16 H 0.240376 0.731758 0.665594 0.097 Uiso 1 1 calc R U . . .
C145 C 0.8694(3) 0.5738(3) 0.6443(3) 0.0617(17) Uani 1 1 d . U . . .
C39 C 0.0926(3) 0.8192(3) 0.3902(3) 0.0529(15) Uani 1 1 d . U . . .
C28 C 0.0843(3) 0.6339(3) 0.5514(3) 0.0555(15) Uani 1 1 d . U . . .
C65 C 0.4446(3) 0.7144(3) 0.7064(3) 0.0578(16) Uani 1 1 d . U . . .
H65 H 0.458880 0.703163 0.678550 0.069 Uiso 1 1 calc R U . . .
C146 C 0.7109(3) 0.5827(3) 0.6413(3) 0.0695(19) Uani 1 1 d . U . . .
H146 H 0.697787 0.565335 0.607622 0.083 Uiso 1 1 calc R U . . .
C78 C 0.4064(3) 0.6464(4) 0.4308(3) 0.080(2) Uani 1 1 d D U . . .
C147 C 0.6850(4) 0.6384(4) 0.6356(4) 0.085(3) Uani 1 1 d . U . . .
H14A H 0.699498 0.659349 0.612908 0.128 Uiso 1 1 calc R U . . .
H14B H 0.642659 0.635914 0.621855 0.128 Uiso 1 1 calc R U . . .
H14C H 0.695977 0.655908 0.668338 0.128 Uiso 1 1 calc R U . . .
C92 C 0.8070(4) 0.7652(4) 0.6897(3) 0.092(3) Uani 1 1 d . U . . .
H92 H 0.765883 0.765907 0.677893 0.110 Uiso 1 1 calc R U . . .
C108 C 0.8303(5) 0.9035(3) 0.4434(4) 0.091(2) Uani 1 1 d . U . . .
C99 C 0.7609(4) 1.0149(3) 0.4674(3) 0.073(2) Uani 1 1 d . U . . .
H99 H 0.767139 1.028857 0.438327 0.088 Uiso 1 1 calc R U . . .
C143 C 0.8678(4) 0.6040(3) 0.7252(3) 0.0687(19) Uani 1 1 d . U . . .
C44 C 0.0655(4) 0.8582(3) 0.4175(3) 0.071(2) Uani 1 1 d . U . . .
H44 H 0.043414 0.836536 0.434903 0.086 Uiso 1 1 calc R U . . .
C25 C 0.0916(4) 0.6974(4) 0.6346(3) 0.080(2) Uani 1 1 d . U . . .
H25 H 0.093521 0.718843 0.662814 0.096 Uiso 1 1 calc R U . . .
C119 C 0.7303(4) 0.9549(3) 0.5989(3) 0.0669(17) Uani 1 1 d . U . . .
C124 C 0.6734(5) 0.9439(3) 0.5954(3) 0.080(2) Uani 1 1 d . U . . .
C27 C 0.1113(4) 0.6163(4) 0.6001(3) 0.079(2) Uani 1 1 d . U . . .
H27 H 0.127023 0.581235 0.605036 0.095 Uiso 1 1 calc R U . . .
C88 C 0.4641(3) 0.6185(3) 0.5701(3) 0.0668(18) Uani 1 1 d . U . . .
H88 H 0.481387 0.645152 0.597148 0.080 Uiso 1 1 calc R U . . .
C152 C 0.9054(3) 0.5625(4) 0.6103(4) 0.092(3) Uani 1 1 d . U . . .
H152 H 0.878949 0.547260 0.578410 0.110 Uiso 1 1 calc R U . . .
C71 C 0.4581(4) 0.8955(3) 0.6267(3) 0.074(2) Uani 1 1 d . U . . .
H71 H 0.481080 0.872963 0.610749 0.089 Uiso 1 1 calc R U . . .
C102 C 0.7421(3) 0.9762(3) 0.5535(3) 0.0559(16) Uani 1 1 d . U . . .
C41 C 0.1576(3) 0.8016(3) 0.3443(3) 0.0642(19) Uani 1 1 d . U . . .
C100 C 0.7481(4) 1.0489(3) 0.5000(3) 0.071(2) Uani 1 1 d . U . . .
H100 H 0.745539 1.086151 0.493184 0.085 Uiso 1 1 calc R U . . .
C45 C 0.1100(5) 0.8897(5) 0.4570(5) 0.143(5) Uani 1 1 d . U . . .
H45A H 0.136760 0.865155 0.480320 0.215 Uiso 1 1 calc R U . . .
H45B H 0.131680 0.912548 0.441147 0.215 Uiso 1 1 calc R U . . .
H45C H 0.090597 0.912035 0.475193 0.215 Uiso 1 1 calc R U . . .
C12 C 0.2394(5) 0.8518(4) 0.6222(4) 0.094(3) Uani 1 1 d . U . . .
H12 H 0.244710 0.870607 0.594855 0.113 Uiso 1 1 calc R U . . .
C26 C 0.1162(4) 0.6479(4) 0.6422(4) 0.090(2) Uani 1 1 d D U . . .
C40 C 0.1315(3) 0.8362(3) 0.3684(3) 0.067(2) Uani 1 1 d . U . . .
H40 H 0.141194 0.873073 0.369934 0.080 Uiso 1 1 calc R U . . .
C104 C 0.7263(5) 0.9020(3) 0.4017(3) 0.0789(19) Uani 1 1 d . U . . .
C101 C 0.7387(4) 1.0305(3) 0.5427(3) 0.067(2) Uani 1 1 d . U . . .
H101 H 0.729866 1.055107 0.564747 0.081 Uiso 1 1 calc R U . . .
C74 C 0.4030(5) 0.9126(4) 0.5853(4) 0.109(3) Uani 1 1 d . U . . .
H74A H 0.379973 0.880930 0.570884 0.163 Uiso 1 1 calc R U . . .
H74B H 0.380160 0.936273 0.599272 0.163 Uiso 1 1 calc R U . . .
H74C H 0.413420 0.931593 0.559135 0.163 Uiso 1 1 calc R U . . .
C107 C 0.8363(6) 0.8667(4) 0.4092(5) 0.113(3) Uani 1 1 d . U . . .
H107 H 0.874069 0.855303 0.411037 0.135 Uiso 1 1 calc R U . . .
C96 C 0.8948(4) 0.7578(5) 0.6741(3) 0.112(4) Uani 1 1 d . U . . .
H96 H 0.915627 0.752763 0.651344 0.134 Uiso 1 1 calc R U . . .
C90 C 0.4107(4) 0.5955(3) 0.5792(4) 0.096(3) Uani 1 1 d . U . . .
H90A H 0.422327 0.576952 0.611411 0.144 Uiso 1 1 calc R U . . .
H90B H 0.383923 0.624548 0.579548 0.144 Uiso 1 1 calc R U . . .
H90C H 0.391578 0.570281 0.552432 0.144 Uiso 1 1 calc R U . . .
C148 C 0.6897(4) 0.5486(4) 0.6762(4) 0.101(3) Uani 1 1 d . U . . .
H14D H 0.707187 0.513018 0.679034 0.152 Uiso 1 1 calc R U . . .
H14E H 0.700745 0.565419 0.709218 0.152 Uiso 1 1 calc R U . . .
H14F H 0.647426 0.545425 0.662735 0.152 Uiso 1 1 calc R U . . .
C131 C 0.6235(4) 0.9502(4) 0.5471(4) 0.086(2) Uani 1 1 d . U . . .
H131 H 0.640266 0.953189 0.519338 0.103 Uiso 1 1 calc R U . . .
C136 C 0.7717(3) 0.4895(2) 0.5720(3) 0.0471(14) Uani 1 1 d . U . . .
H136 H 0.786293 0.467279 0.600580 0.057 Uiso 1 1 calc R U . . .
C35 C 0.0788(3) 0.5987(3) 0.5070(3) 0.0621(17) Uani 1 1 d . U . . .
H35 H 0.077606 0.622867 0.478541 0.075 Uiso 1 1 calc R U . . .
C167 C 0.7924(3) 0.5739(3) 0.4183(3) 0.0582(17) Uani 1 1 d . U . . .
H167 H 0.800450 0.548119 0.446732 0.070 Uiso 1 1 calc R U . . .
F1 F 0.2091(4) 0.8773(3) 0.7361(3) 0.160(3) Uani 1 1 d . U . . .
F2 F 0.9224(4) 0.7674(3) 0.8057(2) 0.177(3) Uani 1 1 d . U . . .
C82 C 0.4646(4) 0.7868(3) 0.4687(3) 0.0692(19) Uani 1 1 d . U . . .
H82 H 0.486156 0.799686 0.503213 0.083 Uiso 1 1 calc R U . . .
C52 C 0.0638(3) 0.6529(3) 0.3029(3) 0.0660(19) Uani 1 1 d . U . . .
H52A H 0.031120 0.675962 0.285064 0.099 Uiso 1 1 calc R U . . .
H52B H 0.094494 0.656388 0.287798 0.099 Uiso 1 1 calc R U . . .
H52C H 0.050711 0.615675 0.300552 0.099 Uiso 1 1 calc R U . . .
C161 C 0.6123(3) 0.6012(3) 0.4693(3) 0.0627(19) Uani 1 1 d . U . . .
H161 H 0.640563 0.588658 0.501569 0.075 Uiso 1 1 calc R U . . .
C68 C 0.3760(4) 0.8822(3) 0.7691(3) 0.072(2) Uani 1 1 d . U . . .
H68 H 0.343512 0.859515 0.771976 0.086 Uiso 1 1 calc R U . . .
C164 C 0.6239(4) 0.6826(4) 0.3087(3) 0.087(2) Uani 1 1 d . U . . .
H164 H 0.654788 0.688467 0.293110 0.105 Uiso 1 1 calc R U . . .
C109 C 0.6651(5) 0.9203(5) 0.3955(5) 0.127(2) Uani 1 1 d . U . . .
H109 H 0.668668 0.945816 0.423548 0.152 Uiso 1 1 calc R U . . .
C149 C 0.8976(5) 0.6207(4) 0.7802(3) 0.097(3) Uani 1 1 d . U . . .
H149 H 0.878891 0.654450 0.786137 0.116 Uiso 1 1 calc R U . . .
C72 C 0.6046(5) 0.7368(4) 0.3201(4) 0.106(3) Uani 1 1 d . U . . .
H72A H 0.587977 0.756721 0.288898 0.158 Uiso 1 1 calc R U . . .
H72B H 0.575298 0.732516 0.336672 0.158 Uiso 1 1 calc R U . . .
H72C H 0.637917 0.756308 0.342136 0.158 Uiso 1 1 calc R U . . .
C89 C 0.5103(4) 0.5748(4) 0.5744(4) 0.100(3) Uani 1 1 d . U . . .
H89A H 0.518745 0.556414 0.606573 0.150 Uiso 1 1 calc R U . . .
H89B H 0.495689 0.548987 0.547164 0.150 Uiso 1 1 calc R U . . .
H89C H 0.545825 0.591352 0.572254 0.150 Uiso 1 1 calc R U . . .
C6 C 0.7831(15) 0.7515(7) 0.3488(14) 0.091(11) Uani 0.49(2) 1 d D U P A 1
H6A H 0.796307 0.739383 0.383611 0.136 Uiso 0.49(2) 1 calc R U P A 1
H6B H 0.741262 0.758272 0.338120 0.136 Uiso 0.49(2) 1 calc R U P A 1
H6C H 0.791265 0.723861 0.327472 0.136 Uiso 0.49(2) 1 calc R U P A 1
C95 C 0.9241(5) 0.7608(6) 0.7239(4) 0.132(5) Uani 1 1 d . U . . .
H95 H 0.965205 0.758770 0.735934 0.158 Uiso 1 1 calc R U . . .
C73 C 0.4953(4) 0.9427(4) 0.6503(4) 0.096(3) Uani 1 1 d . U . . .
H73A H 0.530069 0.930106 0.676535 0.144 Uiso 1 1 calc R U . . .
H73B H 0.506654 0.961933 0.624777 0.144 Uiso 1 1 calc R U . . .
H73C H 0.473393 0.966613 0.664914 0.144 Uiso 1 1 calc R U . . .
C67 C 0.3904(4) 0.6832(4) 0.7013(5) 0.106(3) Uani 1 1 d . U . . .
H67A H 0.399446 0.644962 0.704499 0.159 Uiso 1 1 calc R U . . .
H67B H 0.374632 0.694062 0.727597 0.159 Uiso 1 1 calc R U . . .
H67C H 0.361678 0.690237 0.668493 0.159 Uiso 1 1 calc R U . . .
C94 C 0.8942(6) 0.7666(5) 0.7558(4) 0.109(3) Uani 1 1 d . U . . .
C83 C 0.5039(5) 0.7936(4) 0.4374(4) 0.107(3) Uani 1 1 d . U . . .
H83A H 0.538508 0.771368 0.451135 0.161 Uiso 1 1 calc R U . . .
H83B H 0.483281 0.782568 0.402922 0.161 Uiso 1 1 calc R U . . .
H83C H 0.515337 0.831134 0.437792 0.161 Uiso 1 1 calc R U . . .
C37 C 0.1293(5) 0.5607(4) 0.5137(4) 0.112(4) Uani 1 1 d . U . . .
H37A H 0.122445 0.539318 0.483268 0.168 Uiso 1 1 calc R U . . .
H37B H 0.165110 0.581311 0.519886 0.168 Uiso 1 1 calc R U . . .
H37C H 0.132917 0.537029 0.542090 0.168 Uiso 1 1 calc R U . . .
C163 C 0.5844(4) 0.6525(3) 0.4797(4) 0.094(3) Uani 1 1 d . U . . .
H16A H 0.614209 0.680041 0.491912 0.141 Uiso 1 1 calc R U . . .
H16B H 0.555247 0.664843 0.448837 0.141 Uiso 1 1 calc R U . . .
H16C H 0.565854 0.645560 0.505051 0.141 Uiso 1 1 calc R U . . .
C153 C 0.9528(4) 0.5205(4) 0.6340(4) 0.113(4) Uani 1 1 d . U . . .
H15A H 0.934825 0.488290 0.642191 0.169 Uiso 1 1 calc R U . . .
H15B H 0.973027 0.511387 0.610345 0.169 Uiso 1 1 calc R U . . .
H15C H 0.980532 0.535123 0.664621 0.169 Uiso 1 1 calc R U . . .
C121 C 0.7586(6) 0.9311(4) 0.6850(4) 0.110(3) Uani 1 1 d . U . . .
H121 H 0.788163 0.927241 0.716417 0.132 Uiso 1 1 calc R U . . .
C47 C 0.2047(5) 0.8211(4) 0.3231(4) 0.104(3) Uani 1 1 d . U . . .
H47 H 0.210485 0.860166 0.330274 0.124 Uiso 1 1 calc R U . . .
C36 C 0.0204(5) 0.5693(4) 0.4923(5) 0.128(4) Uani 1 1 d . U . . .
H36A H 0.016717 0.546308 0.463414 0.192 Uiso 1 1 calc R U . . .
H36B H 0.018516 0.547407 0.520463 0.192 Uiso 1 1 calc R U . . .
H36C H -0.011145 0.595465 0.483745 0.192 Uiso 1 1 calc R U . . .
C168 C 0.7980(4) 0.5442(5) 0.3736(4) 0.120(4) Uani 1 1 d . U . . .
H16D H 0.768974 0.515642 0.364119 0.179 Uiso 1 1 calc R U . . .
H16E H 0.791787 0.569007 0.345522 0.179 Uiso 1 1 calc R U . . .
H16F H 0.836842 0.528635 0.382088 0.179 Uiso 1 1 calc R U . . .
C120 C 0.7752(5) 0.9481(3) 0.6446(3) 0.090(2) Uani 1 1 d . U . . .
C154 C 0.9325(5) 0.6126(5) 0.5975(5) 0.124(4) Uani 1 1 d . U . . .
H15D H 0.955069 0.603293 0.575676 0.186 Uiso 1 1 calc R U . . .
H15E H 0.901884 0.637896 0.580249 0.186 Uiso 1 1 calc R U . . .
H15F H 0.957976 0.628933 0.628261 0.186 Uiso 1 1 calc R U . . .
C122 C 0.7034(7) 0.9197(4) 0.6827(5) 0.117(3) Uani 1 1 d D U . . .
C93 C 0.8359(6) 0.7678(5) 0.7420(4) 0.122(4) Uani 1 1 d . U . . .
H93 H 0.815741 0.770259 0.765572 0.146 Uiso 1 1 calc R U . . .
C165 C 0.5746(6) 0.6510(4) 0.2706(4) 0.134(5) Uani 1 1 d . U . . .
H16G H 0.589223 0.616112 0.264386 0.201 Uiso 1 1 calc R U . . .
H16H H 0.542693 0.645787 0.284042 0.201 Uiso 1 1 calc R U . . .
H16I H 0.560585 0.671005 0.239164 0.201 Uiso 1 1 calc R U . . .
C123 C 0.6622(6) 0.9264(4) 0.6386(4) 0.105(3) Uani 1 1 d . U . . .
H123 H 0.623255 0.918875 0.636261 0.126 Uiso 1 1 calc R U . . .
C31 C 0.0112(6) 0.7880(5) 0.6196(5) 0.146(5) Uani 1 1 d . U . . .
H31A H -0.016373 0.760074 0.620786 0.218 Uiso 1 1 calc R U . . .
H31B H 0.041079 0.791247 0.652443 0.218 Uiso 1 1 calc R U . . .
H31C H -0.009194 0.822163 0.610612 0.218 Uiso 1 1 calc R U . . .
C169 C 0.8362(4) 0.6177(4) 0.4335(5) 0.119(4) Uani 1 1 d . U . . .
H16J H 0.831985 0.636569 0.462471 0.179 Uiso 1 1 calc R U . . .
H16K H 0.875226 0.602489 0.442250 0.179 Uiso 1 1 calc R U . . .
H16L H 0.830171 0.642862 0.405684 0.179 Uiso 1 1 calc R U . . .
C162 C 0.5672(5) 0.5582(4) 0.4504(5) 0.125(5) Uani 1 1 d . U . . .
H16M H 0.585754 0.525546 0.443909 0.188 Uiso 1 1 calc R U . . .
H16N H 0.548587 0.550879 0.475657 0.188 Uiso 1 1 calc R U . . .
H16O H 0.537980 0.570161 0.419444 0.188 Uiso 1 1 calc R U . . .
C105 C 0.7351(6) 0.8638(3) 0.3688(4) 0.099(3) Uani 1 1 d . U . . .
H105 H 0.702857 0.849598 0.343147 0.119 Uiso 1 1 calc R U . . .
C86 C 0.4148(16) 0.6039(19) 0.3543(14) 0.118(4) Uani 0.38(3) 1 d D U P B 1
H86A H 0.421074 0.639638 0.342831 0.177 Uiso 0.38(3) 1 calc R U P B 1
H86B H 0.395182 0.581454 0.325373 0.177 Uiso 0.38(3) 1 calc R U P B 1
H86C H 0.452258 0.587905 0.372974 0.177 Uiso 0.38(3) 1 calc R U P B 1
C69 C 0.4216(5) 0.8840(5) 0.8200(4) 0.131(5) Uani 1 1 d . U . . .
H69A H 0.437223 0.848073 0.829446 0.197 Uiso 1 1 calc R U . . .
H69B H 0.452879 0.908110 0.819147 0.197 Uiso 1 1 calc R U . . .
H69C H 0.404216 0.897073 0.844594 0.197 Uiso 1 1 calc R U . . .
C14 C 0.2261(4) 0.7972(5) 0.7027(3) 0.098(3) Uani 1 1 d . U . . .
H14 H 0.221965 0.779146 0.730865 0.118 Uiso 1 1 calc R U . . .
C46 C 0.0221(6) 0.8929(5) 0.3796(5) 0.160(6) Uani 1 1 d . U . . .
H46A H -0.005604 0.870193 0.354975 0.241 Uiso 1 1 calc R U . . .
H46B H 0.001386 0.915274 0.396647 0.241 Uiso 1 1 calc R U . . .
H46C H 0.042470 0.915788 0.362601 0.241 Uiso 1 1 calc R U . . .
C30 C 0.0822(5) 0.8148(4) 0.5772(5) 0.127(4) Uani 1 1 d . U . . .
H30A H 0.099238 0.803769 0.551782 0.191 Uiso 1 1 calc R U . . .
H30B H 0.062562 0.849217 0.567726 0.191 Uiso 1 1 calc R U . . .
H30C H 0.112835 0.818301 0.609557 0.191 Uiso 1 1 calc R U . . .
C70 C 0.3525(5) 0.9368(4) 0.7551(4) 0.123(4) Uani 1 1 d . U . . .
H70A H 0.322859 0.935778 0.721963 0.185 Uiso 1 1 calc R U . . .
H70B H 0.335234 0.949734 0.779709 0.185 Uiso 1 1 calc R U . . .
H70C H 0.383896 0.960771 0.754262 0.185 Uiso 1 1 calc R U . . .
C130 C 0.7075(11) 0.8499(6) 0.7459(8) 0.079(3) Uani 0.529(13) 1 d D U P C 1
H13A H 0.748793 0.859084 0.758016 0.119 Uiso 0.529(13) 1 calc R U P C 1
H13B H 0.701022 0.820969 0.721307 0.119 Uiso 0.529(13) 1 calc R U P C 1
H13C H 0.695345 0.838245 0.773986 0.119 Uiso 0.529(13) 1 calc R U P C 1
C129 C 0.6842(15) 0.9433(9) 0.7608(9) 0.079(3) Uani 0.529(13) 1 d D U P C 1
H12A H 0.678901 0.929181 0.791308 0.119 Uiso 0.529(13) 1 calc R U P C 1
H12B H 0.657222 0.973027 0.748047 0.119 Uiso 0.529(13) 1 calc R U P C 1
H12C H 0.724049 0.956096 0.768245 0.119 Uiso 0.529(13) 1 calc R U P C 1
C116 C 0.8829(6) 0.9265(5) 0.4862(7) 0.154(3) Uani 1 1 d . U . . .
H116 H 0.869428 0.940809 0.513547 0.185 Uiso 1 1 calc R U . . .
C125 C 0.8386(5) 0.9592(5) 0.6490(4) 0.126(3) Uani 1 1 d . U . . .
H125 H 0.839130 0.968063 0.614645 0.151 Uiso 1 1 calc R U . . .
C106 C 0.7903(7) 0.8465(4) 0.3733(5) 0.114(3) Uani 1 1 d D U . . .
C112 C 0.8141(8) 0.8019(6) 0.3444(6) 0.082(5) Uani 0.49(2) 1 d D U P A 1
H112 H 0.857171 0.797897 0.358314 0.098 Uiso 0.49(2) 1 calc R U P A 1
C111 C 0.6262(5) 0.8762(4) 0.4017(5) 0.127(2) Uani 1 1 d . U . . .
H11A H 0.645230 0.856968 0.432928 0.190 Uiso 1 1 calc R U . . .
H11B H 0.589631 0.891428 0.402767 0.190 Uiso 1 1 calc R U . . .
H11C H 0.618372 0.851377 0.373479 0.190 Uiso 1 1 calc R U . . .
C128 C 0.6722(8) 0.8991(6) 0.7212(5) 0.079(3) Uani 0.529(13) 1 d D U P C 1
H128 H 0.630007 0.891417 0.705046 0.095 Uiso 0.529(13) 1 calc R U P C 1
C13 C 0.2265(6) 0.8786(4) 0.6594(5) 0.134(5) Uani 1 1 d . U . . .
H13 H 0.221412 0.916303 0.657507 0.161 Uiso 1 1 calc R U . . .
C118 C 0.9122(5) 0.9706(5) 0.4664(6) 0.154(3) Uani 1 1 d . U . . .
H11D H 0.884495 0.999520 0.452668 0.231 Uiso 1 1 calc R U . . .
H11E H 0.945191 0.984591 0.493618 0.231 Uiso 1 1 calc R U . . .
H11F H 0.925979 0.956280 0.439990 0.231 Uiso 1 1 calc R U . . .
C166 C 0.7936(14) 0.8223(11) 0.2888(7) 0.122(10) Uani 0.49(2) 1 d D U P A 1
H16P H 0.814371 0.855228 0.286568 0.183 Uiso 0.49(2) 1 calc R U P A 1
H16Q H 0.801908 0.794935 0.267215 0.183 Uiso 0.49(2) 1 calc R U P A 1
H16R H 0.751904 0.829346 0.277864 0.183 Uiso 0.49(2) 1 calc R U P A 1
C110 C 0.6387(5) 0.9520(4) 0.3480(5) 0.127(2) Uani 1 1 d . U . . .
H11G H 0.665671 0.980129 0.345749 0.190 Uiso 1 1 calc R U . . .
H11H H 0.631040 0.928165 0.319064 0.190 Uiso 1 1 calc R U . . .
H11I H 0.602299 0.968216 0.348352 0.190 Uiso 1 1 calc R U . . .
C126 C 0.8764(6) 0.9121(6) 0.6661(7) 0.195(7) Uani 1 1 d . U . . .
H12D H 0.860175 0.881637 0.644377 0.292 Uiso 1 1 calc R U . . .
H12E H 0.915208 0.920107 0.664831 0.292 Uiso 1 1 calc R U . . .
H12F H 0.878908 0.903483 0.700552 0.292 Uiso 1 1 calc R U . . .
C117 C 0.9273(5) 0.8840(5) 0.5064(6) 0.154(3) Uani 1 1 d . U . . .
H11J H 0.910126 0.854557 0.519646 0.231 Uiso 1 1 calc R U . . .
H11K H 0.940888 0.870562 0.479591 0.231 Uiso 1 1 calc R U . . .
H11L H 0.960101 0.898872 0.533219 0.231 Uiso 1 1 calc R U . . .
C127 C 0.8619(8) 1.0082(6) 0.6817(7) 0.215(8) Uani 1 1 d . U . . .
H12G H 0.835884 1.038518 0.669250 0.322 Uiso 1 1 calc R U . . .
H12H H 0.864302 1.000335 0.716222 0.322 Uiso 1 1 calc R U . . .
H12I H 0.900601 1.016958 0.680502 0.322 Uiso 1 1 calc R U . . .
C132 C 0.5912(5) 1.0014(4) 0.5482(5) 0.116(4) Uani 1 1 d . U . . .
H13D H 0.558997 1.005194 0.516820 0.175 Uiso 1 1 calc R U . . .
H13E H 0.576043 1.000536 0.576279 0.175 Uiso 1 1 calc R U . . .
H13F H 0.617620 1.031841 0.552129 0.175 Uiso 1 1 calc R U . . .
C133 C 0.5801(5) 0.9026(4) 0.5346(5) 0.128(4) Uani 1 1 d . U . . .
H13G H 0.601042 0.869329 0.533923 0.192 Uiso 1 1 calc R U . . .
H13H H 0.561096 0.899961 0.560185 0.192 Uiso 1 1 calc R U . . .
H13I H 0.550808 0.908431 0.501860 0.192 Uiso 1 1 calc R U . . .
C66 C 0.4909(6) 0.7001(4) 0.7550(5) 0.156(6) Uani 1 1 d . U . . .
H66A H 0.526174 0.720583 0.758144 0.234 Uiso 1 1 calc R U . . .
H66B H 0.477231 0.708691 0.783082 0.234 Uiso 1 1 calc R U . . .
H66C H 0.499439 0.661827 0.755354 0.234 Uiso 1 1 calc R U . . .
C84 C 0.4105(5) 0.8204(5) 0.4488(6) 0.144(5) Uani 1 1 d . U . . .
H84A H 0.385950 0.815196 0.469807 0.217 Uiso 1 1 calc R U . . .
H84B H 0.421295 0.858146 0.449309 0.217 Uiso 1 1 calc R U . . .
H84C H 0.389239 0.809580 0.414440 0.217 Uiso 1 1 calc R U . . .
C151 C 0.8888(8) 0.5784(5) 0.8157(4) 0.185(6) Uani 1 1 d . U . . .
H15G H 0.847285 0.571218 0.807737 0.277 Uiso 1 1 calc R U . . .
H15H H 0.908753 0.545481 0.812090 0.277 Uiso 1 1 calc R U . . .
H15I H 0.904586 0.591319 0.850217 0.277 Uiso 1 1 calc R U . . .
C48 C 0.2614(5) 0.7942(7) 0.3459(5) 0.174(6) Uani 1 1 d . U . . .
H48A H 0.273815 0.798592 0.382291 0.261 Uiso 1 1 calc R U . . .
H48B H 0.257466 0.756034 0.337648 0.261 Uiso 1 1 calc R U . . .
H48C H 0.290225 0.810137 0.332886 0.261 Uiso 1 1 calc R U . . .
C150 C 0.9620(5) 0.6314(6) 0.7930(5) 0.166(5) Uani 1 1 d . U . . .
H15J H 0.968143 0.658642 0.770331 0.248 Uiso 1 1 calc R U . . .
H15K H 0.977638 0.644215 0.827559 0.248 Uiso 1 1 calc R U . . .
H15L H 0.981805 0.598377 0.789432 0.248 Uiso 1 1 calc R U . . .
C49 C 0.1870(6) 0.8143(7) 0.2698(5) 0.182(7) Uani 1 1 d . U . . .
H49A H 0.149573 0.831938 0.254389 0.273 Uiso 1 1 calc R U . . .
H49B H 0.216031 0.830211 0.256992 0.273 Uiso 1 1 calc R U . . .
H49C H 0.183272 0.776108 0.261754 0.273 Uiso 1 1 calc R U . . .
C85 C 0.3789(10) 0.6080(18) 0.3868(12) 0.118(4) Uani 0.38(3) 1 d D U P B 1
H85 H 0.379549 0.571786 0.401974 0.142 Uiso 0.38(3) 1 calc R U P B 1
C87 C 0.3181(11) 0.6223(16) 0.3653(11) 0.118(4) Uani 0.38(3) 1 d D U P B 1
H87A H 0.314618 0.655115 0.345603 0.177 Uiso 0.38(3) 1 calc R U P B 1
H87B H 0.301602 0.628232 0.392172 0.177 Uiso 0.38(3) 1 calc R U P B 1
H87C H 0.297136 0.593329 0.343660 0.177 Uiso 0.38(3) 1 calc R U P B 1
C114 C 0.7796(19) 0.7486(7) 0.3515(13) 0.100(12) Uani 0.51(2) 1 d D U P A 2
H11M H 0.747021 0.743801 0.364199 0.149 Uiso 0.51(2) 1 calc R U P A 2
H11N H 0.777829 0.721230 0.326258 0.149 Uiso 0.51(2) 1 calc R U P A 2
H11O H 0.816121 0.745115 0.379154 0.149 Uiso 0.51(2) 1 calc R U P A 2
C1D C 0.7763(9) 0.8024(6) 0.3287(7) 0.094(5) Uani 0.51(2) 1 d D U P A 2
H1D H 0.737802 0.808824 0.302752 0.113 Uiso 0.51(2) 1 calc R U P A 2
C1E C 0.8276(11) 0.8122(9) 0.3077(10) 0.101(9) Uani 0.51(2) 1 d D U P A 2
H1EA H 0.824057 0.848008 0.292996 0.152 Uiso 0.51(2) 1 calc R U P A 2
H1EB H 0.864514 0.809321 0.334982 0.152 Uiso 0.51(2) 1 calc R U P A 2
H1EC H 0.826223 0.785436 0.282086 0.152 Uiso 0.51(2) 1 calc R U P A 2
C5 C 0.7154(8) 0.9084(6) 0.7407(6) 0.079(3) Uani 0.471(13) 1 d D U P C 2
H5 H 0.756804 0.912272 0.762189 0.095 Uiso 0.471(13) 1 calc R U P C 2
C7 C 0.6726(17) 0.9445(10) 0.7553(11) 0.079(3) Uani 0.471(13) 1 d D U P C 2
H7A H 0.686755 0.981359 0.758893 0.119 Uiso 0.471(13) 1 calc R U P C 2
H7B H 0.669070 0.932197 0.787106 0.119 Uiso 0.471(13) 1 calc R U P C 2
H7C H 0.634592 0.942806 0.729266 0.119 Uiso 0.471(13) 1 calc R U P C 2
C8 C 0.6916(13) 0.8503(7) 0.7359(9) 0.079(3) Uani 0.471(13) 1 d D U P C 2
H8A H 0.660213 0.846341 0.704057 0.119 Uiso 0.471(13) 1 calc R U P C 2
H8B H 0.676674 0.842937 0.763544 0.119 Uiso 0.471(13) 1 calc R U P C 2
H8C H 0.722742 0.825130 0.737230 0.119 Uiso 0.471(13) 1 calc R U P C 2
C87A C 0.3163(7) 0.5984(12) 0.3825(9) 0.118(4) Uani 0.62(3) 1 d D U P B 2
H87D H 0.324659 0.570735 0.408368 0.177 Uiso 0.62(3) 1 calc R U P B 2
H87E H 0.295468 0.582444 0.349928 0.177 Uiso 0.62(3) 1 calc R U P B 2
H87F H 0.292414 0.626372 0.390105 0.177 Uiso 0.62(3) 1 calc R U P B 2
C85A C 0.3701(8) 0.6214(15) 0.3809(9) 0.118(4) Uani 0.62(3) 1 d D U P B 2
H85A H 0.356918 0.653188 0.358738 0.142 Uiso 0.62(3) 1 calc R U P B 2
C86A C 0.4019(9) 0.5903(13) 0.3550(9) 0.118(4) Uani 0.62(3) 1 d D U P B 2
H86D H 0.433548 0.611938 0.351002 0.177 Uiso 0.62(3) 1 calc R U P B 2
H86E H 0.375659 0.579834 0.322039 0.177 Uiso 0.62(3) 1 calc R U P B 2
H86F H 0.417807 0.558257 0.374513 0.177 Uiso 0.62(3) 1 calc R U P B 2
C9 C 0.1522(9) 0.6240(11) 0.6927(7) 0.135(4) Uani 0.519(14) 1 d D U P D 1
H9 H 0.157336 0.653152 0.717943 0.161 Uiso 0.519(14) 1 calc R U P D 1
C15 C 0.2111(10) 0.6073(12) 0.6947(9) 0.135(4) Uani 0.519(14) 1 d D U P D 1
H15M H 0.210857 0.569218 0.686734 0.202 Uiso 0.519(14) 1 calc R U P D 1
H15N H 0.238184 0.613675 0.728397 0.202 Uiso 0.519(14) 1 calc R U P D 1
H15O H 0.223140 0.628064 0.670443 0.202 Uiso 0.519(14) 1 calc R U P D 1
C10 C 0.1201(12) 0.5814(11) 0.7076(8) 0.135(4) Uani 0.519(14) 1 d D U P D 1
H10A H 0.079887 0.592673 0.700974 0.202 Uiso 0.519(14) 1 calc R U P D 1
H10B H 0.138046 0.574071 0.743303 0.202 Uiso 0.519(14) 1 calc R U P D 1
H10C H 0.121035 0.549051 0.688357 0.202 Uiso 0.519(14) 1 calc R U P D 1
C9A C 0.1390(11) 0.6303(13) 0.6967(7) 0.135(4) Uani 0.481(14) 1 d D U P D 2
H9A H 0.160490 0.662068 0.714937 0.161 Uiso 0.481(14) 1 calc R U P D 2
C15A C 0.1833(13) 0.5887(12) 0.7044(9) 0.135(4) Uani 0.481(14) 1 d D U P D 2
H15P H 0.165270 0.555516 0.688256 0.202 Uiso 0.481(14) 1 calc R U P D 2
H15Q H 0.201596 0.582421 0.740335 0.202 Uiso 0.481(14) 1 calc R U P D 2
H15R H 0.212715 0.600232 0.689882 0.202 Uiso 0.481(14) 1 calc R U P D 2
C10A C 0.0930(11) 0.6217(13) 0.7181(8) 0.135(4) Uani 0.481(14) 1 d D U P D 2
H10D H 0.070047 0.654470 0.714820 0.202 Uiso 0.481(14) 1 calc R U P D 2
H10E H 0.110011 0.612468 0.753519 0.202 Uiso 0.481(14) 1 calc R U P D 2
H10F H 0.067994 0.592516 0.700348 0.202 Uiso 0.481(14) 1 calc R U P D 2
C32 C 0.2210(5) 0.8518(5) 0.6982(4) 0.103(3) Uani 1 1 d . U . . .

loop_
_atom_site_aniso_label
_atom_site_aniso_U_11
_atom_site_aniso_U_22
_atom_site_aniso_U_33
_atom_site_aniso_U_23
_atom_site_aniso_U_13
_atom_site_aniso_U_12
Re2 0.04377(13) 0.02999(11) 0.04290(14) -0.00041(12) 0.01735(11) 0.00008(11)
Re1 0.02681(11) 0.05916(18) 0.05461(17) -0.00821(14) 0.01270(11) 0.00020(12)
Cl6 0.0605(10) 0.0496(11) 0.1271(18) 0.0007(10) 0.0573(12) 0.0014(9)
Cl5 0.0760(12) 0.0598(12) 0.151(2) -0.0076(12) 0.0779(14) -0.0009(10)
N4 0.043(3) 0.031(2) 0.040(3) 0.000(2) 0.019(2) 0.004(2)
C4 0.034(3) 0.044(2) 0.038(3) 0.000(3) 0.012(3) 0.000(3)
C139 0.033(3) 0.035(3) 0.044(3) -0.001(2) 0.019(2) 0.002(2)
C134 0.036(3) 0.029(2) 0.045(3) -0.002(2) 0.016(2) 0.006(2)
C135 0.041(3) 0.037(3) 0.042(3) 0.001(2) 0.018(2) 0.007(2)
Cl4 0.1324(18) 0.0535(10) 0.0442(10) 0.0014(9) 0.0056(11) -0.0028(12)
Cl3 0.0596(10) 0.0450(9) 0.0962(16) 0.0033(9) 0.0180(11) -0.0008(8)
Cl1 0.0487(9) 0.0589(10) 0.0732(13) -0.0242(9) 0.0198(9) -0.0013(8)
Cl2 0.0553(11) 0.0932(15) 0.1080(19) 0.0397(13) 0.0214(12) -0.0030(11)
N2 0.0303(19) 0.049(3) 0.039(3) -0.005(2) 0.0109(19) -0.001(2)
C57 0.033(2) 0.058(4) 0.046(3) -0.011(3) 0.017(2) -0.002(3)
N1 0.0300(19) 0.046(3) 0.045(3) 0.000(2) 0.013(2) 0.003(2)
C2 0.035(2) 0.056(4) 0.052(4) -0.004(3) 0.015(2) 0.001(3)
C58 0.032(2) 0.039(3) 0.038(3) -0.006(2) 0.011(2) -0.002(2)
C53 0.026(2) 0.044(3) 0.040(3) -0.006(2) 0.012(2) -0.003(2)
C76 0.042(3) 0.070(4) 0.040(3) -0.007(3) 0.014(3) -0.002(3)
C1 0.035(2) 0.057(4) 0.052(4) -0.009(3) 0.015(2) 0.001(3)
C56 0.028(3) 0.078(5) 0.060(4) -0.026(4) 0.011(3) -0.004(3)
C22 0.036(3) 0.054(4) 0.047(3) 0.001(3) 0.013(2) 0.005(3)
C43 0.044(3) 0.049(3) 0.054(4) 0.007(3) 0.020(3) 0.002(3)
C75 0.034(3) 0.046(3) 0.040(3) -0.012(2) 0.015(2) -0.005(2)
C17 0.029(2) 0.047(4) 0.048(3) 0.000(3) 0.015(2) 0.004(2)
C38 0.037(3) 0.051(3) 0.049(4) 0.008(3) 0.013(3) 0.006(3)
C42 0.075(4) 0.055(4) 0.060(4) 0.003(3) 0.040(4) -0.004(3)
C80 0.051(4) 0.049(3) 0.062(4) -0.015(2) 0.028(3) -0.007(3)
C55 0.039(3) 0.067(4) 0.055(4) -0.025(3) 0.013(3) -0.007(3)
C54 0.039(3) 0.050(3) 0.041(3) -0.010(3) 0.015(2) 0.000(3)
C79 0.059(4) 0.071(5) 0.087(4) -0.042(3) 0.037(4) -0.030(4)
C51 0.065(4) 0.054(4) 0.073(5) 0.011(4) 0.012(4) 0.013(3)
C77 0.063(5) 0.111(5) 0.039(4) -0.020(3) 0.013(3) -0.014(4)
C50 0.049(4) 0.050(3) 0.056(4) 0.005(3) 0.024(3) 0.005(3)
N20 0.066(3) 0.034(2) 0.050(2) -0.003(2) 0.015(2) 0.001(3)
C137 0.066(4) 0.031(3) 0.062(4) -0.002(2) 0.029(3) -0.003(3)
N3 0.053(3) 0.030(2) 0.048(3) 0.001(2) 0.021(3) -0.004(2)
C19 0.035(3) 0.080(5) 0.068(4) 0.006(4) 0.023(3) -0.002(3)
N10 0.038(3) 0.096(4) 0.056(3) -0.019(3) 0.013(3) -0.011(3)
C18 0.034(3) 0.055(4) 0.051(3) -0.001(3) 0.020(2) 0.001(3)
C155 0.037(3) 0.036(3) 0.038(3) -0.004(2) 0.013(2) 0.001(2)
C160 0.050(3) 0.044(4) 0.048(4) 0.002(3) 0.024(3) 0.008(3)
C60 0.042(3) 0.050(3) 0.045(4) -0.010(2) 0.015(3) 0.000(3)
C91 0.065(3) 0.058(4) 0.043(3) -0.004(3) 0.017(3) 0.002(4)
C138 0.053(4) 0.034(3) 0.048(3) -0.007(2) 0.027(3) -0.005(3)
C156 0.043(3) 0.044(3) 0.051(4) -0.006(3) 0.017(3) 0.005(2)
C98 0.072(5) 0.039(3) 0.059(4) 0.010(3) 0.028(4) -0.003(3)
C59 0.040(3) 0.053(3) 0.039(3) -0.012(2) 0.015(3) 0.000(3)
C157 0.046(4) 0.057(4) 0.069(4) 0.005(3) 0.011(3) 0.015(3)
C3 0.046(3) 0.038(2) 0.050(4) 0.002(3) 0.021(3) 0.003(3)
C21 0.034(3) 0.088(5) 0.061(4) 0.012(4) 0.009(3) 0.005(3)
C61 0.055(4) 0.065(4) 0.046(4) -0.008(3) 0.026(3) 0.000(3)
C23 0.041(3) 0.065(4) 0.051(3) 0.004(3) 0.024(3) -0.005(3)
C141 0.066(3) 0.041(4) 0.053(4) -0.005(3) 0.024(3) 0.011(3)
C24 0.046(4) 0.084(4) 0.052(3) -0.003(3) 0.024(3) 0.000(3)
C142 0.088(4) 0.062(5) 0.048(4) -0.005(3) 0.020(3) 0.027(4)
C140 0.056(3) 0.035(3) 0.041(3) 0.002(2) 0.013(3) 0.008(3)
C158 0.068(4) 0.058(4) 0.051(4) 0.006(3) 0.009(3) 0.010(3)
C29 0.058(4) 0.092(5) 0.069(5) -0.020(4) 0.014(4) 0.011(4)
C97 0.058(4) 0.029(3) 0.054(4) 0.002(2) 0.020(3) 0.000(3)
C20 0.030(3) 0.094(6) 0.075(5) 0.007(4) 0.011(3) 0.000(3)
C64 0.059(4) 0.056(3) 0.051(4) -0.005(3) 0.027(3) 0.006(3)
C144 0.060(4) 0.085(6) 0.061(4) -0.014(4) -0.006(3) 0.020(4)
C63 0.068(4) 0.057(4) 0.060(5) -0.006(3) 0.036(4) 0.011(3)
C62 0.053(4) 0.063(4) 0.051(4) -0.014(3) 0.025(3) 0.002(3)
C11 0.045(4) 0.080(4) 0.054(4) -0.007(3) 0.017(3) 0.003(4)
C159 0.072(4) 0.059(4) 0.048(4) 0.010(3) 0.028(3) 0.014(3)
C103 0.107(4) 0.045(4) 0.068(4) 0.014(3) 0.054(4) 0.005(4)
C16 0.086(5) 0.091(6) 0.076(5) 0.008(4) 0.040(5) 0.017(5)
C145 0.050(3) 0.071(5) 0.057(4) -0.007(3) 0.007(3) 0.008(3)
C39 0.052(4) 0.048(3) 0.059(4) 0.003(3) 0.018(3) 0.005(3)
C28 0.050(4) 0.061(4) 0.061(4) 0.008(3) 0.026(3) -0.002(3)
C65 0.064(4) 0.054(3) 0.059(4) -0.011(3) 0.026(3) -0.002(3)
C146 0.070(4) 0.084(5) 0.063(5) -0.014(4) 0.032(4) 0.007(4)
C78 0.059(4) 0.113(5) 0.068(4) -0.048(4) 0.022(4) -0.025(4)
C147 0.070(5) 0.096(6) 0.096(7) 0.029(5) 0.035(5) 0.027(4)
C92 0.093(5) 0.133(8) 0.057(4) 0.003(5) 0.034(4) 0.033(6)
C108 0.121(5) 0.061(5) 0.126(7) 0.020(4) 0.087(5) 0.010(4)
C99 0.104(6) 0.040(3) 0.083(6) 0.014(3) 0.041(5) -0.001(4)
C143 0.085(4) 0.059(5) 0.050(4) -0.002(3) 0.005(3) 0.020(4)
C44 0.075(5) 0.056(4) 0.093(6) -0.003(4) 0.039(4) 0.007(3)
C25 0.079(6) 0.108(6) 0.054(4) 0.004(4) 0.023(4) -0.003(4)
C119 0.111(4) 0.040(4) 0.051(4) -0.002(3) 0.029(3) 0.013(4)
C124 0.119(5) 0.064(5) 0.076(4) 0.005(4) 0.056(4) 0.022(4)
C27 0.080(5) 0.082(5) 0.073(4) 0.024(4) 0.023(4) 0.004(4)
C88 0.079(5) 0.043(4) 0.085(5) -0.005(3) 0.036(4) -0.017(3)
C152 0.051(4) 0.131(7) 0.089(6) -0.041(5) 0.018(4) -0.001(4)
C71 0.098(6) 0.065(4) 0.079(5) 0.006(3) 0.058(4) 0.011(4)
C102 0.075(5) 0.035(3) 0.053(4) -0.006(3) 0.015(3) -0.002(3)
C41 0.075(5) 0.058(4) 0.072(5) 0.003(4) 0.042(4) -0.012(3)
C100 0.092(6) 0.039(4) 0.079(5) 0.002(3) 0.026(5) -0.005(4)
C45 0.108(8) 0.126(9) 0.191(12) -0.101(8) 0.043(7) -0.007(7)
C12 0.139(9) 0.078(4) 0.083(6) -0.008(4) 0.059(7) -0.005(6)
C26 0.099(6) 0.105(6) 0.062(4) 0.017(4) 0.018(5) -0.002(5)
C40 0.079(5) 0.048(4) 0.085(6) 0.006(4) 0.043(4) -0.004(4)
C104 0.141(5) 0.045(4) 0.058(5) 0.006(3) 0.042(4) 0.006(4)
C101 0.097(6) 0.033(3) 0.070(5) -0.005(3) 0.024(5) 0.001(4)
C74 0.146(8) 0.113(8) 0.065(6) 0.026(5) 0.033(5) 0.002(6)
C107 0.161(8) 0.072(6) 0.155(9) 0.012(5) 0.120(7) 0.021(6)
C96 0.062(4) 0.212(12) 0.056(4) 0.014(7) 0.013(3) -0.008(6)
C90 0.106(6) 0.074(6) 0.137(9) 0.028(6) 0.080(7) 0.007(5)
C148 0.086(6) 0.078(6) 0.152(10) 0.026(6) 0.054(7) -0.001(5)
C131 0.095(5) 0.096(6) 0.081(5) 0.009(5) 0.047(4) 0.015(4)
C136 0.062(4) 0.034(3) 0.050(3) 0.007(2) 0.025(3) 0.007(3)
C35 0.072(4) 0.048(4) 0.073(4) 0.009(3) 0.032(4) 0.007(3)
C167 0.050(3) 0.071(5) 0.067(5) 0.020(3) 0.038(4) 0.018(3)
F1 0.212(8) 0.185(7) 0.112(5) -0.050(5) 0.093(6) 0.021(6)
F2 0.228(8) 0.203(8) 0.051(3) -0.026(4) -0.021(4) 0.032(6)
C82 0.082(5) 0.074(4) 0.049(5) 0.010(3) 0.017(4) -0.001(4)
C52 0.069(5) 0.070(5) 0.055(4) -0.004(3) 0.015(4) -0.004(4)
C161 0.047(4) 0.061(4) 0.092(6) 0.001(4) 0.038(4) 0.008(3)
C68 0.080(5) 0.079(5) 0.072(5) -0.009(4) 0.045(4) 0.015(4)
C164 0.097(6) 0.088(5) 0.065(5) 0.028(4) 0.007(4) 0.026(4)
C109 0.135(5) 0.096(5) 0.139(7) 0.018(4) 0.029(5) 0.037(4)
C149 0.122(6) 0.086(6) 0.056(4) -0.014(4) -0.007(5) 0.023(6)
C72 0.114(8) 0.073(5) 0.109(8) 0.026(5) 0.008(6) 0.025(5)
C89 0.067(5) 0.083(6) 0.155(10) 0.036(6) 0.042(6) 0.001(4)
C6 0.068(17) 0.093(10) 0.14(3) -0.040(13) 0.07(2) 0.002(12)
C95 0.081(6) 0.223(14) 0.067(4) 0.014(8) -0.009(4) -0.018(8)
C73 0.101(6) 0.083(6) 0.125(8) 0.005(5) 0.067(6) -0.014(5)
C67 0.112(6) 0.068(5) 0.165(10) -0.012(6) 0.081(7) -0.028(5)
C94 0.137(7) 0.119(8) 0.045(4) -0.012(5) -0.005(4) 0.013(8)
C83 0.112(7) 0.102(7) 0.126(9) 0.024(7) 0.063(7) -0.018(6)
C37 0.124(7) 0.109(8) 0.108(9) 0.008(6) 0.044(7) 0.062(6)
C163 0.100(7) 0.065(5) 0.154(10) -0.038(5) 0.091(7) -0.014(5)
C153 0.078(6) 0.106(7) 0.158(11) -0.043(6) 0.042(7) 0.013(5)
C121 0.197(8) 0.076(6) 0.057(5) 0.015(5) 0.039(6) 0.014(7)
C47 0.127(7) 0.092(7) 0.131(8) 0.002(6) 0.096(7) -0.022(6)
C36 0.108(6) 0.118(9) 0.174(12) -0.068(8) 0.070(8) -0.048(6)
C168 0.098(7) 0.151(9) 0.122(9) -0.031(7) 0.052(7) 0.049(6)
C120 0.145(5) 0.061(5) 0.054(4) 0.002(4) 0.018(4) 0.002(5)
C154 0.094(8) 0.165(9) 0.133(11) 0.018(8) 0.064(8) 0.017(7)
C122 0.215(9) 0.073(6) 0.092(5) 0.019(5) 0.089(6) 0.040(7)
C93 0.142(6) 0.170(11) 0.056(4) -0.010(6) 0.036(5) 0.037(9)
C165 0.182(11) 0.102(7) 0.068(7) 0.013(5) -0.029(6) 0.015(7)
C123 0.173(8) 0.082(6) 0.091(5) 0.016(5) 0.086(5) 0.035(6)
C31 0.162(11) 0.160(11) 0.157(12) -0.041(9) 0.110(10) 0.020(9)
C169 0.048(4) 0.112(7) 0.190(13) -0.025(7) 0.029(6) 0.008(4)
C162 0.128(8) 0.081(6) 0.221(14) -0.061(7) 0.130(9) -0.044(6)
C105 0.180(8) 0.066(5) 0.074(6) 0.002(4) 0.071(6) 0.011(5)
C86 0.093(5) 0.172(12) 0.087(5) -0.079(7) 0.026(4) -0.050(5)
C69 0.126(8) 0.210(13) 0.063(5) -0.026(6) 0.040(5) 0.060(8)
C14 0.112(7) 0.129(6) 0.067(6) 0.004(5) 0.048(6) 0.012(7)
C46 0.169(11) 0.166(12) 0.149(10) 0.022(8) 0.054(8) 0.120(9)
C30 0.110(8) 0.082(6) 0.210(14) 0.000(8) 0.078(9) 0.016(5)
C70 0.164(10) 0.108(7) 0.135(9) 0.011(6) 0.100(8) 0.062(7)
C130 0.103(8) 0.071(3) 0.064(4) -0.001(3) 0.027(5) 0.003(4)
C129 0.103(8) 0.071(3) 0.064(4) -0.001(3) 0.027(5) 0.003(4)
C116 0.119(5) 0.099(5) 0.239(9) 0.017(5) 0.052(5) -0.014(4)
C125 0.134(6) 0.115(8) 0.088(8) 0.025(6) -0.020(6) -0.024(6)
C106 0.205(9) 0.065(5) 0.118(7) 0.017(4) 0.117(7) 0.017(6)
C112 0.073(12) 0.091(10) 0.095(10) 0.023(7) 0.047(10) 0.027(7)
C111 0.135(5) 0.096(5) 0.139(7) 0.018(4) 0.029(5) 0.037(4)
C128 0.103(8) 0.071(3) 0.064(4) -0.001(3) 0.027(5) 0.003(4)
C13 0.225(14) 0.081(6) 0.133(10) -0.019(5) 0.109(11) 0.009(8)
C118 0.119(5) 0.099(5) 0.239(9) 0.017(5) 0.052(5) -0.014(4)
C166 0.16(3) 0.14(2) 0.075(11) -0.002(12) 0.040(16) 0.07(2)
C110 0.135(5) 0.096(5) 0.139(7) 0.018(4) 0.029(5) 0.037(4)
C126 0.108(8) 0.154(10) 0.25(2) 0.043(11) -0.038(11) -0.005(7)
C117 0.119(5) 0.099(5) 0.239(9) 0.017(5) 0.052(5) -0.014(4)
C127 0.272(18) 0.130(10) 0.192(17) -0.003(9) 0.007(15) -0.100(11)
C132 0.121(8) 0.099(6) 0.145(11) 0.037(7) 0.064(8) 0.034(6)
C133 0.122(8) 0.109(7) 0.158(12) -0.003(8) 0.053(8) -0.002(6)
C66 0.197(10) 0.071(7) 0.125(9) -0.011(6) -0.053(8) 0.044(7)
C84 0.118(8) 0.109(8) 0.223(16) 0.073(9) 0.079(10) 0.039(7)
C151 0.334(18) 0.116(9) 0.050(6) 0.010(6) -0.012(9) -0.024(11)
C48 0.074(6) 0.32(2) 0.149(11) 0.023(12) 0.062(7) -0.034(8)
C150 0.109(7) 0.237(15) 0.105(10) -0.077(9) -0.028(6) 0.032(8)
C49 0.166(11) 0.291(19) 0.116(7) 0.063(10) 0.083(8) -0.056(12)
C85 0.093(5) 0.172(12) 0.087(5) -0.079(7) 0.026(4) -0.050(5)
C87 0.093(5) 0.172(12) 0.087(5) -0.079(7) 0.026(4) -0.050(5)
C114 0.16(3) 0.073(8) 0.08(2) 0.002(11) 0.05(2) -0.002(15)
C1D 0.124(15) 0.081(10) 0.111(13) 0.022(7) 0.084(11) 0.036(9)
C1E 0.13(2) 0.096(15) 0.11(2) 0.006(13) 0.091(18) 0.025(14)
C5 0.103(8) 0.071(3) 0.064(4) -0.001(3) 0.027(5) 0.003(4)
C7 0.103(8) 0.071(3) 0.064(4) -0.001(3) 0.027(5) 0.003(4)
C8 0.103(8) 0.071(3) 0.064(4) -0.001(3) 0.027(5) 0.003(4)
C87A 0.093(5) 0.172(12) 0.087(5) -0.079(7) 0.026(4) -0.050(5)
C85A 0.093(5) 0.172(12) 0.087(5) -0.079(7) 0.026(4) -0.050(5)
C86A 0.093(5) 0.172(12) 0.087(5) -0.079(7) 0.026(4) -0.050(5)
C9 0.152(9) 0.168(10) 0.070(4) 0.051(5) 0.018(6) 0.011(7)
C15 0.152(9) 0.168(10) 0.070(4) 0.051(5) 0.018(6) 0.011(7)
C10 0.152(9) 0.168(10) 0.070(4) 0.051(5) 0.018(6) 0.011(7)
C9A 0.152(9) 0.168(10) 0.070(4) 0.051(5) 0.018(6) 0.011(7)
C15A 0.152(9) 0.168(10) 0.070(4) 0.051(5) 0.018(6) 0.011(7)
C10A 0.152(9) 0.168(10) 0.070(4) 0.051(5) 0.018(6) 0.011(7)
C32 0.127(9) 0.119(6) 0.079(7) -0.034(5) 0.055(7) 0.001(7)

loop_
_atom_type_symbol
_atom_type_description
_atom_type_scat_dispersion_real
_atom_type_scat_dispersion_imag
_atom_type_scat_source
C C 0.0033 0.0016 'International Tables Vol C Tables 4.2.6.8 and 6.1.1.4'
H H 0.0000 0.0000 'International Tables Vol C Tables 4.2.6.8 and 6.1.1.4'
Cl Cl 0.1484 0.1585 'International Tables Vol C Tables 4.2.6.8 and 6.1.1.4'
F F 0.0171 0.0103 'International Tables Vol C Tables 4.2.6.8 and 6.1.1.4'
N N 0.0061 0.0033 'International Tables Vol C Tables 4.2.6.8 and 6.1.1.4'
Re Re -1.0185 7.2310 'International Tables Vol C Tables 4.2.6.8 and 6.1.1.4'

loop_
_exptl_crystal_face_index_h
_exptl_crystal_face_index_k
_exptl_crystal_face_index_l
_exptl_crystal_face_perp_dist
5 28 -7 0.5793
2 2 -25 0.3125
-2 -2 17 0.2132
-7 -16 -7 0.3175
-12 -4 1 0.2490
18 -5 1 0.0516
19 1 -26 0.2860
-20 -17 25 0.3717

loop_
_geom_angle_atom_site_label_1
_geom_angle_atom_site_label_2
_geom_angle_atom_site_label_3
_geom_angle
_geom_angle_site_symmetry_1
_geom_angle_site_symmetry_3
_geom_angle_publ_flag
Cl5 Re2 Cl6 173.17(9) . . ?
C4 Re2 Cl6 92.02(16) . . ?
C4 Re2 Cl5 88.52(16) . . ?
C4 Re2 Cl4 84.67(18) . . ?
C4 Re2 C3 170.8(2) . . ?
Cl4 Re2 Cl6 86.17(9) . . ?
Cl4 Re2 Cl5 87.10(9) . . ?
N20 Re2 Cl6 92.07(19) . . ?
N20 Re2 Cl5 94.68(19) . . ?
N20 Re2 C4 94.1(2) . . ?
N20 Re2 Cl4 177.82(19) . . ?
N20 Re2 C3 94.9(3) . . ?
C3 Re2 Cl6 85.95(16) . . ?
C3 Re2 Cl5 92.44(16) . . ?
C3 Re2 Cl4 86.23(19) . . ?
Cl3 Re1 Cl2 171.10(8) . . ?
Cl1 Re1 Cl3 85.32(7) . . ?
Cl1 Re1 Cl2 85.82(8) . . ?
C2 Re1 Cl3 87.19(19) . . ?
C2 Re1 Cl1 86.25(18) . . ?
C2 Re1 Cl2 93.07(19) . . ?
C2 Re1 C1 173.9(2) . . ?
C1 Re1 Cl3 89.59(19) . . ?
C1 Re1 Cl1 88.37(17) . . ?
C1 Re1 Cl2 89.32(19) . . ?
N10 Re1 Cl3 95.4(2) . . ?
N10 Re1 Cl1 179.0(2) . . ?
N10 Re1 Cl2 93.5(2) . . ?
N10 Re1 C2 93.1(2) . . ?
N10 Re1 C1 92.4(2) . . ?
C4 N4 C134 177.2(6) . . ?
N4 C4 Re2 179.5(7) . . ?
C134 C139 C155 122.0(5) . . ?
C138 C139 C134 117.2(5) . . ?
C138 C139 C155 120.9(5) . . ?
N4 C134 C139 118.3(5) . . ?
N4 C134 C135 118.0(5) . . ?
C139 C134 C135 123.7(5) . . ?
C134 C135 C140 122.5(5) . . ?
C136 C135 C134 116.0(6) . . ?
C136 C135 C140 121.5(5) . . ?
C2 N2 C53 178.9(6) . . ?
C58 C57 H57 119.5 . . ?
C56 C57 H57 119.5 . . ?
C56 C57 C58 121.0(5) . . ?
C1 N1 C17 178.4(7) . . ?
N2 C2 Re1 177.3(6) . . ?
C57 C58 C53 116.2(5) . . ?
C57 C58 C75 122.0(5) . . ?
C53 C58 C75 121.8(5) . . ?
C58 C53 N2 117.4(5) . . ?
C54 C53 N2 118.3(5) . . ?
C54 C53 C58 124.3(5) . . ?
C75 C76 C77 117.9(7) . . ?
C75 C76 C82 121.5(6) . . ?
C77 C76 C82 120.6(7) . . ?
N1 C1 Re1 175.3(6) . . ?
C57 C56 H56 119.8 . . ?
C55 C56 C57 120.4(5) . . ?
C55 C56 H56 119.8 . . ?
C17 C22 C38 120.3(5) . . ?
C21 C22 C17 115.8(6) . . ?
C21 C22 C38 123.8(6) . . ?
C38 C43 C50 123.4(5) . . ?
C42 C43 C38 117.2(6) . . ?
C42 C43 C50 119.3(6) . . ?
C76 C75 C58 120.6(6) . . ?
C76 C75 C80 119.9(6) . . ?
C80 C75 C58 119.5(6) . . ?
C22 C17 N1 117.5(5) . . ?
C18 C17 N1 117.7(5) . . ?
C18 C17 C22 124.8(5) . . ?
C43 C38 C22 118.9(6) . . ?
C39 C38 C22 120.4(6) . . ?
C39 C38 C43 120.6(6) . . ?
C43 C42 H42 118.9 . . ?
C41 C42 C43 122.2(6) . . ?
C41 C42 H42 118.9 . . ?
C75 C80 C88 121.5(6) . . ?
C79 C80 C75 119.0(7) . . ?
C79 C80 C88 119.6(7) . . ?
C56 C55 H55 119.1 . . ?
C56 C55 C54 121.8(6) . . ?
C54 C55 H55 119.1 . . ?
C53 C54 C55 116.3(5) . . ?
C53 C54 C59 122.9(5) . . ?
C55 C54 C59 120.7(5) . . ?
C80 C79 H79 118.8 . . ?
C80 C79 C78 122.5(8) . . ?
C78 C79 H79 118.8 . . ?
H51A C51 H51B 109.5 . . ?
H51A C51 H51C 109.5 . . ?
H51B C51 H51C 109.5 . . ?
C50 C51 H51A 109.5 . . ?
C50 C51 H51B 109.5 . . ?
C50 C51 H51C 109.5 . . ?
C76 C77 H77 118.7 . . ?
C78 C77 C76 122.6(8) . . ?
C78 C77 H77 118.7 . . ?
C43 C50 H50 107.5 . . ?
C51 C50 C43 113.0(6) . . ?
C51 C50 H50 107.5 . . ?
C52 C50 C43 111.0(6) . . ?
C52 C50 C51 110.0(6) . . ?
C52 C50 H50 107.5 . . ?
C91 N20 Re2 178.7(5) . . ?
C138 C137 H137 119.6 . . ?
C136 C137 H137 119.6 . . ?
C136 C137 C138 120.9(6) . . ?
C3 N3 C97 174.0(6) . . ?
C18 C19 H19 119.8 . . ?
C18 C19 C20 120.5(6) . . ?
C20 C19 H19 119.8 . . ?
C11 N10 Re1 177.1(5) . . ?
C17 C18 C23 121.6(5) . . ?
C19 C18 C17 116.1(6) . . ?
C19 C18 C23 122.3(5) . . ?
C160 C155 C139 120.9(5) . . ?
C160 C155 C156 119.0(6) . . ?
C156 C155 C139 120.1(5) . . ?
C155 C160 C159 119.7(6) . . ?
C155 C160 C167 120.6(6) . . ?
C159 C160 C167 119.7(6) . . ?
C59 C60 C65 122.1(5) . . ?
C61 C60 C59 118.2(6) . . ?
C61 C60 C65 119.6(6) . . ?
N20 C91 C96 120.1(7) . . ?
C92 C91 N20 122.2(7) . . ?
C92 C91 C96 117.6(8) . . ?
C139 C138 C137 120.2(6) . . ?
C139 C138 H138 119.9 . . ?
C137 C138 H138 119.9 . . ?
C155 C156 C161 119.9(6) . . ?
C157 C156 C155 119.4(6) . . ?
C157 C156 C161 120.7(6) . . ?
C97 C98 C103 119.5(6) . . ?
C99 C98 C97 117.3(6) . . ?
C99 C98 C103 123.1(6) . . ?
C60 C59 C54 119.5(5) . . ?
C64 C59 C54 119.5(6) . . ?
C64 C59 C60 120.9(5) . . ?
C156 C157 H157 118.9 . . ?
C156 C157 C158 122.1(6) . . ?
C158 C157 H157 118.9 . . ?
N3 C3 Re2 175.4(5) . . ?
C22 C21 H21 119.3 . . ?
C20 C21 C22 121.4(7) . . ?
C20 C21 H21 119.3 . . ?
C60 C61 H61 119.3 . . ?
C62 C61 C60 121.4(6) . . ?
C62 C61 H61 119.3 . . ?
C24 C23 C18 120.2(7) . . ?
C24 C23 C28 121.5(7) . . ?
C28 C23 C18 118.3(6) . . ?
C142 C141 C140 118.2(7) . . ?
C142 C141 C146 120.5(6) . . ?
C140 C141 C146 121.2(6) . . ?
C23 C24 C29 121.9(7) . . ?
C23 C24 C25 118.9(8) . . ?
C25 C24 C29 119.2(7) . . ?
C141 C142 H142 118.5 . . ?
C143 C142 C141 123.0(7) . . ?
C143 C142 H142 118.5 . . ?
C141 C140 C135 120.5(6) . . ?
C141 C140 C145 119.8(6) . . ?
C145 C140 C135 119.6(6) . . ?
C157 C158 C164 121.6(7) . . ?
C159 C158 C157 118.1(7) . . ?
C159 C158 C164 120.3(7) . . ?
C24 C29 H29 105.8 . . ?
C31 C29 C24 113.7(8) . . ?
C31 C29 H29 105.8 . . ?
C30 C29 C24 112.6(6) . . ?
C30 C29 H29 105.8 . . ?
C30 C29 C31 112.4(9) . . ?
N3 C97 C98 118.4(6) . . ?
N3 C97 C102 118.9(6) . . ?
C98 C97 C102 122.7(6) . . ?
C19 C20 H20 119.3 . . ?
C21 C20 C19 121.3(6) . . ?
C21 C20 H20 119.3 . . ?
C59 C64 C63 119.5(6) . . ?
C59 C64 C71 122.8(6) . . ?
C63 C64 C71 117.8(6) . . ?
C145 C144 H144 117.9 . . ?
C143 C144 H144 117.9 . . ?
C143 C144 C145 124.2(8) . . ?
C64 C63 H63 119.5 . . ?
C62 C63 C64 121.1(6) . . ?
C62 C63 H63 119.5 . . ?
C61 C62 C68 119.5(6) . . ?
C63 C62 C61 118.8(6) . . ?
C63 C62 C68 121.6(6) . . ?
C16 C11 N10 119.6(7) . . ?
C16 C11 C12 121.1(7) . . ?
C12 C11 N10 119.3(7) . . ?
C160 C159 H159 119.2 . . ?
C158 C159 C160 121.6(6) . . ?
C158 C159 H159 119.2 . . ?
C108 C103 C98 119.7(9) . . ?
C104 C103 C98 118.3(8) . . ?
C104 C103 C108 122.0(8) . . ?
C11 C16 H16 120.1 . . ?
C11 C16 C14 119.8(9) . . ?
C14 C16 H16 120.1 . . ?
C140 C145 C152 122.2(7) . . ?
C144 C145 C140 117.9(7) . . ?
C144 C145 C152 119.9(7) . . ?
C38 C39 C44 119.9(6) . . ?
C40 C39 C38 119.2(6) . . ?
C40 C39 C44 120.9(6) . . ?
C23 C28 C35 121.6(7) . . ?
C27 C28 C23 116.6(7) . . ?
C27 C28 C35 121.7(7) . . ?
C60 C65 H65 107.5 . . ?
C60 C65 C66 111.2(6) . . ?
C67 C65 C60 113.2(6) . . ?
C67 C65 H65 107.5 . . ?
C67 C65 C66 109.8(9) . . ?
C66 C65 H65 107.5 . . ?
C141 C146 H146 107.7 . . ?
C147 C146 C141 111.8(7) . . ?
C147 C146 H146 107.7 . . ?
C148 C146 C141 110.3(7) . . ?
C148 C146 H146 107.7 . . ?
C148 C146 C147 111.5(6) . . ?
C79 C78 C85 113(2) . . ?
C79 C78 C85A 125.6(17) . . ?
C77 C78 C79 118.1(7) . . ?
C77 C78 C85 128(2) . . ?
C77 C78 C85A 116.0(17) . . ?
C146 C147 H14A 109.5 . . ?
C146 C147 H14B 109.5 . . ?
C146 C147 H14C 109.5 . . ?
H14A C147 H14B 109.5 . . ?
H14A C147 H14C 109.5 . . ?
H14B C147 H14C 109.5 . . ?
C91 C92 H92 118.5 . . ?
C91 C92 C93 123.0(9) . . ?
C93 C92 H92 118.5 . . ?
C103 C108 C116 119.6(9) . . ?
C107 C108 C103 117.5(11) . . ?
C107 C108 C116 122.9(11) . . ?
C98 C99 H99 119.5 . . ?
C100 C99 C98 121.0(7) . . ?
C100 C99 H99 119.5 . . ?
C142 C143 C149 118.6(8) . . ?
C144 C143 C142 116.8(7) . . ?
C144 C143 C149 124.6(8) . . ?
C39 C44 H44 107.1 . . ?
C45 C44 C39 112.7(7) . . ?
C45 C44 H44 107.1 . . ?
C45 C44 C46 113.3(9) . . ?
C46 C44 C39 109.1(8) . . ?
C46 C44 H44 107.1 . . ?
C24 C25 H25 119.0 . . ?
C26 C25 C24 122.1(9) . . ?
C26 C25 H25 119.0 . . ?
C124 C119 C102 118.4(8) . . ?
C124 C119 C120 120.3(8) . . ?
C120 C119 C102 121.3(8) . . ?
C119 C124 C131 122.5(8) . . ?
C119 C124 C123 118.2(10) . . ?
C123 C124 C131 119.3(10) . . ?
C28 C27 H27 118.5 . . ?
C28 C27 C26 123.0(9) . . ?
C26 C27 H27 118.5 . . ?
C80 C88 H88 107.1 . . ?
C80 C88 C90 112.7(7) . . ?
C80 C88 C89 111.2(7) . . ?
C90 C88 H88 107.1 . . ?
C90 C88 C89 111.2(6) . . ?
C89 C88 H88 107.1 . . ?
C145 C152 H152 107.7 . . ?
C145 C152 C153 110.8(9) . . ?
C153 C152 H152 107.7 . . ?
C154 C152 C145 112.5(8) . . ?
C154 C152 H152 107.7 . . ?
C154 C152 C153 110.2(8) . . ?
C64 C71 H71 107.2 . . ?
C74 C71 C64 110.2(7) . . ?
C74 C71 H71 107.2 . . ?
C73 C71 C64 112.8(7) . . ?
C73 C71 H71 107.2 . . ?
C73 C71 C74 111.9(8) . . ?
C97 C102 C119 121.5(6) . . ?
C101 C102 C97 117.1(7) . . ?
C101 C102 C119 121.4(6) . . ?
C42 C41 C40 118.5(6) . . ?
C42 C41 C47 120.2(7) . . ?
C40 C41 C47 121.2(7) . . ?
C99 C100 H100 119.2 . . ?
C99 C100 C101 121.6(7) . . ?
C101 C100 H100 119.2 . . ?
C44 C45 H45A 109.5 . . ?
C44 C45 H45B 109.5 . . ?
C44 C45 H45C 109.5 . . ?
H45A C45 H45B 109.5 . . ?
H45A C45 H45C 109.5 . . ?
H45B C45 H45C 109.5 . . ?
C11 C12 H12 120.6 . . ?
C11 C12 C13 118.8(9) . . ?
C13 C12 H12 120.6 . . ?
C25 C26 C27 117.9(9) . . ?
C25 C26 C9 126.1(14) . . ?
C25 C26 C9A 114.8(14) . . ?
C27 C26 C9 115.9(14) . . ?
C27 C26 C9A 126.8(15) . . ?
C39 C40 C41 122.1(7) . . ?
C39 C40 H40 118.9 . . ?
C41 C40 H40 118.9 . . ?
C103 C104 C109 123.0(9) . . ?
C103 C104 C105 117.7(10) . . ?
C105 C104 C109 119.3(11) . . ?
C102 C101 H101 119.8 . . ?
C100 C101 C102 120.3(7) . . ?
C100 C101 H101 119.8 . . ?
C71 C74 H74A 109.5 . . ?
C71 C74 H74B 109.5 . . ?
C71 C74 H74C 109.5 . . ?
H74A C74 H74B 109.5 . . ?
H74A C74 H74C 109.5 . . ?
H74B C74 H74C 109.5 . . ?
C108 C107 H107 119.0 . . ?
C106 C107 C108 121.9(11) . . ?
C106 C107 H107 119.0 . . ?
C91 C96 H96 119.5 . . ?
C95 C96 C91 121.1(9) . . ?
C95 C96 H96 119.5 . . ?
C88 C90 H90A 109.5 . . ?
C88 C90 H90B 109.5 . . ?
C88 C90 H90C 109.5 . . ?
H90A C90 H90B 109.5 . . ?
H90A C90 H90C 109.5 . . ?
H90B C90 H90C 109.5 . . ?
C146 C148 H14D 109.5 . . ?
C146 C148 H14E 109.5 . . ?
C146 C148 H14F 109.5 . . ?
H14D C148 H14E 109.5 . . ?
H14D C148 H14F 109.5 . . ?
H14E C148 H14F 109.5 . . ?
C124 C131 H131 107.5 . . ?
C124 C131 C133 114.4(8) . . ?
C132 C131 C124 110.0(8) . . ?
C132 C131 H131 107.5 . . ?
C132 C131 C133 109.5(8) . . ?
C133 C131 H131 107.5 . . ?
C135 C136 H136 119.0 . . ?
C137 C136 C135 122.1(6) . . ?
C137 C136 H136 119.0 . . ?
C28 C35 H35 106.8 . . ?
C28 C35 C37 114.5(7) . . ?
C28 C35 C36 109.2(6) . . ?
C37 C35 H35 106.8 . . ?
C37 C35 C36 112.2(8) . . ?
C36 C35 H35 106.8 . . ?
C160 C167 H167 107.9 . . ?
C168 C167 C160 111.7(7) . . ?
C168 C167 H167 107.9 . . ?
C169 C167 C160 110.7(6) . . ?
C169 C167 H167 107.9 . . ?
C169 C167 C168 110.5(7) . . ?
C76 C82 H82 107.6 . . ?
C83 C82 C76 111.2(7) . . ?
C83 C82 H82 107.6 . . ?
C84 C82 C76 111.2(7) . . ?
C84 C82 H82 107.6 . . ?
C84 C82 C83 111.3(8) . . ?
C50 C52 H52A 109.5 . . ?
C50 C52 H52B 109.5 . . ?
C50 C52 H52C 109.5 . . ?
H52A C52 H52B 109.5 . . ?
H52A C52 H52C 109.5 . . ?
H52B C52 H52C 109.5 . . ?
C156 C161 H161 107.9 . . ?
C163 C161 C156 112.1(6) . . ?
C163 C161 H161 107.9 . . ?
C162 C161 C156 110.6(7) . . ?
C162 C161 H161 107.9 . . ?
C162 C161 C163 110.5(6) . . ?
C62 C68 H68 107.2 . . ?
C69 C68 C62 110.9(7) . . ?
C69 C68 H68 107.2 . . ?
C70 C68 C62 114.7(7) . . ?
C70 C68 H68 107.2 . . ?
C70 C68 C69 109.2(9) . . ?
C158 C164 H164 107.2 . . ?
C158 C164 C165 109.6(8) . . ?
C72 C164 C158 112.9(8) . . ?
C72 C164 H164 107.2 . . ?
C72 C164 C165 112.5(8) . . ?
C165 C164 H164 107.2 . . ?
C104 C109 H109 105.8 . . ?
C111 C109 C104 113.6(9) . . ?
C111 C109 H109 105.8 . . ?
C111 C109 C110 112.7(11) . . ?
C110 C109 C104 112.3(10) . . ?
C110 C109 H109 105.8 . . ?
C143 C149 H149 107.8 . . ?
C151 C149 C143 110.8(8) . . ?
C151 C149 H149 107.8 . . ?
C150 C149 C143 113.6(9) . . ?
C150 C149 H149 107.8 . . ?
C150 C149 C151 108.9(11) . . ?
C164 C72 H72A 109.5 . . ?
C164 C72 H72B 109.5 . . ?
C164 C72 H72C 109.5 . . ?
H72A C72 H72B 109.5 . . ?
H72A C72 H72C 109.5 . . ?
H72B C72 H72C 109.5 . . ?
C88 C89 H89A 109.5 . . ?
C88 C89 H89B 109.5 . . ?
C88 C89 H89C 109.5 . . ?
H89A C89 H89B 109.5 . . ?
H89A C89 H89C 109.5 . . ?
H89B C89 H89C 109.5 . . ?
H6A C6 H6B 109.5 . . ?
H6A C6 H6C 109.5 . . ?
H6B C6 H6C 109.5 . . ?
C112 C6 H6A 109.5 . . ?
C112 C6 H6B 109.5 . . ?
C112 C6 H6C 109.5 . . ?
C96 C95 H95 120.5 . . ?
C94 C95 C96 119.0(10) . . ?
C94 C95 H95 120.5 . . ?
C71 C73 H73A 109.5 . . ?
C71 C73 H73B 109.5 . . ?
C71 C73 H73C 109.5 . . ?
H73A C73 H73B 109.5 . . ?
H73A C73 H73C 109.5 . . ?
H73B C73 H73C 109.5 . . ?
C65 C67 H67A 109.5 . . ?
C65 C67 H67B 109.5 . . ?
C65 C67 H67C 109.5 . . ?
H67A C67 H67B 109.5 . . ?
H67A C67 H67C 109.5 . . ?
H67B C67 H67C 109.5 . . ?
C95 C94 F2 119.9(11) . . ?
C95 C94 C93 124.3(10) . . ?
C93 C94 F2 115.6(11) . . ?
C82 C83 H83A 109.5 . . ?
C82 C83 H83B 109.5 . . ?
C82 C83 H83C 109.5 . . ?
H83A C83 H83B 109.5 . . ?
H83A C83 H83C 109.5 . . ?
H83B C83 H83C 109.5 . . ?
C35 C37 H37A 109.5 . . ?
C35 C37 H37B 109.5 . . ?
C35 C37 H37C 109.5 . . ?
H37A C37 H37B 109.5 . . ?
H37A C37 H37C 109.5 . . ?
H37B C37 H37C 109.5 . . ?
C161 C163 H16A 109.5 . . ?
C161 C163 H16B 109.5 . . ?
C161 C163 H16C 109.5 . . ?
H16A C163 H16B 109.5 . . ?
H16A C163 H16C 109.5 . . ?
H16B C163 H16C 109.5 . . ?
C152 C153 H15A 109.5 . . ?
C152 C153 H15B 109.5 . . ?
C152 C153 H15C 109.5 . . ?
H15A C153 H15B 109.5 . . ?
H15A C153 H15C 109.5 . . ?
H15B C153 H15C 109.5 . . ?
C120 C121 H121 117.6 . . ?
C122 C121 H121 117.6 . . ?
C122 C121 C120 124.8(12) . . ?
C41 C47 H47 107.7 . . ?
C48 C47 C41 113.3(9) . . ?
C48 C47 H47 107.7 . . ?
C49 C47 C41 111.3(10) . . ?
C49 C47 H47 107.7 . . ?
C49 C47 C48 108.9(10) . . ?
C35 C36 H36A 109.5 . . ?
C35 C36 H36B 109.5 . . ?
C35 C36 H36C 109.5 . . ?
H36A C36 H36B 109.5 . . ?
H36A C36 H36C 109.5 . . ?
H36B C36 H36C 109.5 . . ?
C167 C168 H16D 109.5 . . ?
C167 C168 H16E 109.5 . . ?
C167 C168 H16F 109.5 . . ?
H16D C168 H16E 109.5 . . ?
H16D C168 H16F 109.5 . . ?
H16E C168 H16F 109.5 . . ?
C119 C120 C125 121.1(9) . . ?
C121 C120 C119 116.3(11) . . ?
C121 C120 C125 122.7(11) . . ?
C152 C154 H15D 109.5 . . ?
C152 C154 H15E 109.5 . . ?
C152 C154 H15F 109.5 . . ?
H15D C154 H15E 109.5 . . ?
H15D C154 H15F 109.5 . . ?
H15E C154 H15F 109.5 . . ?
C121 C122 C128 135.9(13) . . ?
C121 C122 C5 98.1(12) . . ?
C123 C122 C121 116.9(11) . . ?
C123 C122 C128 107.1(12) . . ?
C123 C122 C5 144.5(13) . . ?
C92 C93 H93 122.6 . . ?
C94 C93 C92 114.8(9) . . ?
C94 C93 H93 122.6 . . ?
C164 C165 H16G 109.5 . . ?
C164 C165 H16H 109.5 . . ?
C164 C165 H16I 109.5 . . ?
H16G C165 H16H 109.5 . . ?
H16G C165 H16I 109.5 . . ?
H16H C165 H16I 109.5 . . ?
C124 C123 H123 118.3 . . ?
C122 C123 C124 123.4(12) . . ?
C122 C123 H123 118.3 . . ?
C29 C31 H31A 109.5 . . ?
C29 C31 H31B 109.5 . . ?
C29 C31 H31C 109.5 . . ?
H31A C31 H31B 109.5 . . ?
H31A C31 H31C 109.5 . . ?
H31B C31 H31C 109.5 . . ?
C167 C169 H16J 109.5 . . ?
C167 C169 H16K 109.5 . . ?
C167 C169 H16L 109.5 . . ?
H16J C169 H16K 109.5 . . ?
H16J C169 H16L 109.5 . . ?
H16K C169 H16L 109.5 . . ?
C161 C162 H16M 109.5 . . ?
C161 C162 H16N 109.5 . . ?
C161 C162 H16O 109.5 . . ?
H16M C162 H16N 109.5 . . ?
H16M C162 H16O 109.5 . . ?
H16N C162 H16O 109.5 . . ?
C104 C105 H105 119.7 . . ?
C106 C105 C104 120.7(12) . . ?
C106 C105 H105 119.7 . . ?
H86A C86 H86B 109.5 . . ?
H86A C86 H86C 109.5 . . ?
H86B C86 H86C 109.5 . . ?
C85 C86 H86A 109.5 . . ?
C85 C86 H86B 109.5 . . ?
C85 C86 H86C 109.5 . . ?
C68 C69 H69A 109.5 . . ?
C68 C69 H69B 109.5 . . ?
C68 C69 H69C 109.5 . . ?
H69A C69 H69B 109.5 . . ?
H69A C69 H69C 109.5 . . ?
H69B C69 H69C 109.5 . . ?
C16 C14 H14 121.4 . . ?
C32 C14 C16 117.3(9) . . ?
C32 C14 H14 121.4 . . ?
C44 C46 H46A 109.5 . . ?
C44 C46 H46B 109.5 . . ?
C44 C46 H46C 109.5 . . ?
H46A C46 H46B 109.5 . . ?
H46A C46 H46C 109.5 . . ?
H46B C46 H46C 109.5 . . ?
C29 C30 H30A 109.5 . . ?
C29 C30 H30B 109.5 . . ?
C29 C30 H30C 109.5 . . ?
H30A C30 H30B 109.5 . . ?
H30A C30 H30C 109.5 . . ?
H30B C30 H30C 109.5 . . ?
C68 C70 H70A 109.5 . . ?
C68 C70 H70B 109.5 . . ?
C68 C70 H70C 109.5 . . ?
H70A C70 H70B 109.5 . . ?
H70A C70 H70C 109.5 . . ?
H70B C70 H70C 109.5 . . ?
H13A C130 H13B 109.5 . . ?
H13A C130 H13C 109.5 . . ?
H13B C130 H13C 109.5 . . ?
C128 C130 H13A 109.5 . . ?
C128 C130 H13B 109.5 . . ?
C128 C130 H13C 109.5 . . ?
H12A C129 H12B 109.5 . . ?
H12A C129 H12C 109.5 . . ?
H12B C129 H12C 109.5 . . ?
C128 C129 H12A 109.5 . . ?
C128 C129 H12B 109.5 . . ?
C128 C129 H12C 109.5 . . ?
C108 C116 H116 109.8 . . ?
C118 C116 C108 110.5(12) . . ?
C118 C116 H116 109.8 . . ?
C117 C116 C108 110.2(11) . . ?
C117 C116 H116 109.8 . . ?
C117 C116 C118 106.7(11) . . ?
C120 C125 H125 106.9 . . ?
C126 C125 C120 112.8(10) . . ?
C126 C125 H125 106.9 . . ?
C126 C125 C127 111.7(12) . . ?
C127 C125 C120 111.2(12) . . ?
C127 C125 H125 106.9 . . ?
C107 C106 C105 120.1(10) . . ?
C107 C106 C112 107.2(12) . . ?
C107 C106 C1D 139.0(12) . . ?
C105 C106 C112 132.6(14) . . ?
C105 C106 C1D 100.8(12) . . ?
C6 C112 C106 105.5(14) . . ?
C6 C112 H112 112.2 . . ?
C6 C112 C166 111(2) . . ?
C106 C112 H112 112.2 . . ?
C166 C112 C106 103.6(13) . . ?
C166 C112 H112 112.2 . . ?
C109 C111 H11A 109.5 . . ?
C109 C111 H11B 109.5 . . ?
C109 C111 H11C 109.5 . . ?
H11A C111 H11B 109.5 . . ?
H11A C111 H11C 109.5 . . ?
H11B C111 H11C 109.5 . . ?
C122 C128 H128 113.4 . . ?
C130 C128 C122 104.2(13) . . ?
C130 C128 H128 113.4 . . ?
C129 C128 C122 104.1(14) . . ?
C129 C128 C130 107.6(17) . . ?
C129 C128 H128 113.4 . . ?
C12 C13 H13 120.1 . . ?
C32 C13 C12 119.7(10) . . ?
C32 C13 H13 120.1 . . ?
C116 C118 H11D 109.5 . . ?
C116 C118 H11E 109.5 . . ?
C116 C118 H11F 109.5 . . ?
H11D C118 H11E 109.5 . . ?
H11D C118 H11F 109.5 . . ?
H11E C118 H11F 109.5 . . ?
C112 C166 H16P 109.5 . . ?
C112 C166 H16Q 109.5 . . ?
C112 C166 H16R 109.5 . . ?
H16P C166 H16Q 109.5 . . ?
H16P C166 H16R 109.5 . . ?
H16Q C166 H16R 109.5 . . ?
C109 C110 H11G 109.5 . . ?
C109 C110 H11H 109.5 . . ?
C109 C110 H11I 109.5 . . ?
H11G C110 H11H 109.5 . . ?
H11G C110 H11I 109.5 . . ?
H11H C110 H11I 109.5 . . ?
C125 C126 H12D 109.5 . . ?
C125 C126 H12E 109.5 . . ?
C125 C126 H12F 109.5 . . ?
H12D C126 H12E 109.5 . . ?
H12D C126 H12F 109.5 . . ?
H12E C126 H12F 109.5 . . ?
C116 C117 H11J 109.5 . . ?
C116 C117 H11K 109.5 . . ?
C116 C117 H11L 109.5 . . ?
H11J C117 H11K 109.5 . . ?
H11J C117 H11L 109.5 . . ?
H11K C117 H11L 109.5 . . ?
C125 C127 H12G 109.5 . . ?
C125 C127 H12H 109.5 . . ?
C125 C127 H12I 109.5 . . ?
H12G C127 H12H 109.5 . . ?
H12G C127 H12I 109.5 . . ?
H12H C127 H12I 109.5 . . ?
C131 C132 H13D 109.5 . . ?
C131 C132 H13E 109.5 . . ?
C131 C132 H13F 109.5 . . ?
H13D C132 H13E 109.5 . . ?
H13D C132 H13F 109.5 . . ?
H13E C132 H13F 109.5 . . ?
C131 C133 H13G 109.5 . . ?
C131 C133 H13H 109.5 . . ?
C131 C133 H13I 109.5 . . ?
H13G C133 H13H 109.5 . . ?
H13G C133 H13I 109.5 . . ?
H13H C133 H13I 109.5 . . ?
C65 C66 H66A 109.5 . . ?
C65 C66 H66B 109.5 . . ?
C65 C66 H66C 109.5 . . ?
H66A C66 H66B 109.5 . . ?
H66A C66 H66C 109.5 . . ?
H66B C66 H66C 109.5 . . ?
C82 C84 H84A 109.5 . . ?
C82 C84 H84B 109.5 . . ?
C82 C84 H84C 109.5 . . ?
H84A C84 H84B 109.5 . . ?
H84A C84 H84C 109.5 . . ?
H84B C84 H84C 109.5 . . ?
C149 C151 H15G 109.5 . . ?
C149 C151 H15H 109.5 . . ?
C149 C151 H15I 109.5 . . ?
H15G C151 H15H 109.5 . . ?
H15G C151 H15I 109.5 . . ?
H15H C151 H15I 109.5 . . ?
C47 C48 H48A 109.5 . . ?
C47 C48 H48B 109.5 . . ?
C47 C48 H48C 109.5 . . ?
H48A C48 H48B 109.5 . . ?
H48A C48 H48C 109.5 . . ?
H48B C48 H48C 109.5 . . ?
C149 C150 H15J 109.5 . . ?
C149 C150 H15K 109.5 . . ?
C149 C150 H15L 109.5 . . ?
H15J C150 H15K 109.5 . . ?
H15J C150 H15L 109.5 . . ?
H15K C150 H15L 109.5 . . ?
C47 C49 H49A 109.5 . . ?
C47 C49 H49B 109.5 . . ?
C47 C49 H49C 109.5 . . ?
H49A C49 H49B 109.5 . . ?
H49A C49 H49C 109.5 . . ?
H49B C49 H49C 109.5 . . ?
C78 C85 H85 106.0 . . ?
C86 C85 C78 111(2) . . ?
C86 C85 H85 106.0 . . ?
C87 C85 C78 108(2) . . ?
C87 C85 C86 119(3) . . ?
C87 C85 H85 106.0 . . ?
C85 C87 H87A 109.5 . . ?
C85 C87 H87B 109.5 . . ?
C85 C87 H87C 109.5 . . ?
H87A C87 H87B 109.5 . . ?
H87A C87 H87C 109.5 . . ?
H87B C87 H87C 109.5 . . ?
H11M C114 H11N 109.5 . . ?
H11M C114 H11O 109.5 . . ?
H11N C114 H11O 109.5 . . ?
C1D C114 H11M 109.5 . . ?
C1D C114 H11N 109.5 . . ?
C1D C114 H11O 109.5 . . ?
C106 C1D H1D 111.8 . . ?
C114 C1D C106 108.1(17) . . ?
C114 C1D H1D 111.8 . . ?
C114 C1D C1E 111.7(19) . . ?
C1E C1D C106 101.2(14) . . ?
C1E C1D H1D 111.8 . . ?
C1D C1E H1EA 109.5 . . ?
C1D C1E H1EB 109.5 . . ?
C1D C1E H1EC 109.5 . . ?
H1EA C1E H1EB 109.5 . . ?
H1EA C1E H1EC 109.5 . . ?
H1EB C1E H1EC 109.5 . . ?
C122 C5 H5 114.8 . . ?
C7 C5 C122 105.0(15) . . ?
C7 C5 H5 114.8 . . ?
C7 C5 C8 108(2) . . ?
C8 C5 C122 98.0(13) . . ?
C8 C5 H5 114.8 . . ?
C5 C7 H7A 109.5 . . ?
C5 C7 H7B 109.5 . . ?
C5 C7 H7C 109.5 . . ?
H7A C7 H7B 109.5 . . ?
H7A C7 H7C 109.5 . . ?
H7B C7 H7C 109.5 . . ?
C5 C8 H8A 109.5 . . ?
C5 C8 H8B 109.5 . . ?
C5 C8 H8C 109.5 . . ?
H8A C8 H8B 109.5 . . ?
H8A C8 H8C 109.5 . . ?
H8B C8 H8C 109.5 . . ?
H87D C87A H87E 109.5 . . ?
H87D C87A H87F 109.5 . . ?
H87E C87A H87F 109.5 . . ?
C85A C87A H87D 109.5 . . ?
C85A C87A H87E 109.5 . . ?
C85A C87A H87F 109.5 . . ?
C78 C85A H85A 103.0 . . ?
C87A C85A C78 113.1(17) . . ?
C87A C85A H85A 103.0 . . ?
C87A C85A C86A 116(3) . . ?
C86A C85A C78 116.1(15) . . ?
C86A C85A H85A 103.0 . . ?
C85A C86A H86D 109.5 . . ?
C85A C86A H86E 109.5 . . ?
C85A C86A H86F 109.5 . . ?
H86D C86A H86E 109.5 . . ?
H86D C86A H86F 109.5 . . ?
H86E C86A H86F 109.5 . . ?
C26 C9 H9 106.4 . . ?
C15 C9 C26 113.6(16) . . ?
C15 C9 H9 106.4 . . ?
C10 C9 C26 110.8(17) . . ?
C10 C9 H9 106.4 . . ?
C10 C9 C15 113(2) . . ?
C9 C15 H15M 109.5 . . ?
C9 C15 H15N 109.5 . . ?
C9 C15 H15O 109.5 . . ?
H15M C15 H15N 109.5 . . ?
H15M C15 H15O 109.5 . . ?
H15N C15 H15O 109.5 . . ?
C9 C10 H10A 109.5 . . ?
C9 C10 H10B 109.5 . . ?
C9 C10 H10C 109.5 . . ?
H10A C10 H10B 109.5 . . ?
H10A C10 H10C 109.5 . . ?
H10B C10 H10C 109.5 . . ?
C26 C9A H9A 104.4 . . ?
C15A C9A C26 111.4(18) . . ?
C15A C9A H9A 104.4 . . ?
C10A C9A C26 112.8(16) . . ?
C10A C9A H9A 104.4 . . ?
C10A C9A C15A 118(2) . . ?
C9A C15A H15P 109.5 . . ?
C9A C15A H15Q 109.5 . . ?
C9A C15A H15R 109.5 . . ?
H15P C15A H15Q 109.5 . . ?
H15P C15A H15R 109.5 . . ?
H15Q C15A H15R 109.5 . . ?
C9A C10A H10D 109.5 . . ?
C9A C10A H10E 109.5 . . ?
C9A C10A H10F 109.5 . . ?
H10D C10A H10E 109.5 . . ?
H10D C10A H10F 109.5 . . ?
H10E C10A H10F 109.5 . . ?
F1 C32 C14 115.5(10) . . ?
C13 C32 F1 121.2(11) . . ?
C13 C32 C14 123.3(9) . . ?

loop_
_geom_bond_atom_site_label_1
_geom_bond_atom_site_label_2
_geom_bond_distance
_geom_bond_site_symmetry_2
_geom_bond_publ_flag
Re2 Cl6 2.4016(16) . ?
Re2 Cl5 2.4003(17) . ?
Re2 C4 2.076(6) . ?
Re2 Cl4 2.3609(19) . ?
Re2 N20 1.711(5) . ?
Re2 C3 2.090(6) . ?
Re1 Cl3 2.3971(19) . ?
Re1 Cl1 2.3628(17) . ?
Re1 Cl2 2.417(2) . ?
Re1 C2 2.084(6) . ?
Re1 C1 2.093(6) . ?
Re1 N10 1.698(6) . ?
N4 C4 1.148(7) . ?
N4 C134 1.396(7) . ?
C139 C134 1.404(8) . ?
C139 C155 1.493(8) . ?
C139 C138 1.389(8) . ?
C134 C135 1.406(8) . ?
C135 C140 1.496(9) . ?
C135 C136 1.389(8) . ?
N2 C2 1.139(7) . ?
N2 C53 1.412(6) . ?
C57 H57 0.9500 . ?
C57 C58 1.393(7) . ?
C57 C56 1.391(9) . ?
N1 C1 1.135(7) . ?
N1 C17 1.408(7) . ?
C58 C53 1.396(7) . ?
C58 C75 1.481(8) . ?
C53 C54 1.387(8) . ?
C76 C75 1.403(9) . ?
C76 C77 1.410(9) . ?
C76 C82 1.517(10) . ?
C56 H56 0.9500 . ?
C56 C55 1.357(8) . ?
C22 C17 1.408(8) . ?
C22 C38 1.490(8) . ?
C22 C21 1.395(8) . ?
C43 C38 1.403(8) . ?
C43 C42 1.402(8) . ?
C43 C50 1.525(9) . ?
C75 C80 1.411(8) . ?
C17 C18 1.397(8) . ?
C38 C39 1.397(9) . ?
C42 H42 0.9500 . ?
C42 C41 1.370(9) . ?
C80 C79 1.375(10) . ?
C80 C88 1.511(10) . ?
C55 H55 0.9500 . ?
C55 C54 1.398(8) . ?
C54 C59 1.499(7) . ?
C79 H79 0.9500 . ?
C79 C78 1.386(12) . ?
C51 H51A 0.9800 . ?
C51 H51B 0.9800 . ?
C51 H51C 0.9800 . ?
C51 C50 1.522(9) . ?
C77 H77 0.9500 . ?
C77 C78 1.363(12) . ?
C50 H50 1.0000 . ?
C50 C52 1.515(10) . ?
N20 C91 1.376(8) . ?
C137 H137 0.9500 . ?
C137 C138 1.396(9) . ?
C137 C136 1.364(9) . ?
N3 C3 1.135(7) . ?
N3 C97 1.397(7) . ?
C19 H19 0.9500 . ?
C19 C18 1.393(8) . ?
C19 C20 1.399(10) . ?
N10 C11 1.397(8) . ?
C18 C23 1.493(9) . ?
C155 C160 1.388(8) . ?
C155 C156 1.416(8) . ?
C160 C159 1.400(9) . ?
C160 C167 1.544(8) . ?
C60 C59 1.410(8) . ?
C60 C61 1.403(8) . ?
C60 C65 1.512(9) . ?
C91 C92 1.346(9) . ?
C91 C96 1.379(11) . ?
C138 H138 0.9500 . ?
C156 C157 1.380(9) . ?
C156 C161 1.532(9) . ?
C98 C97 1.399(9) . ?
C98 C103 1.516(10) . ?
C98 C99 1.382(9) . ?
C59 C64 1.388(9) . ?
C157 H157 0.9500 . ?
C157 C158 1.384(10) . ?
C21 H21 0.9500 . ?
C21 C20 1.363(9) . ?
C61 H61 0.9500 . ?
C61 C62 1.402(9) . ?
C23 C24 1.380(9) . ?
C23 C28 1.418(9) . ?
C141 C142 1.388(10) . ?
C141 C140 1.406(8) . ?
C141 C146 1.535(10) . ?
C24 C29 1.512(11) . ?
C24 C25 1.401(11) . ?
C142 H142 0.9500 . ?
C142 C143 1.381(11) . ?
C140 C145 1.405(9) . ?
C158 C159 1.379(10) . ?
C158 C164 1.528(10) . ?
C29 H29 1.0000 . ?
C29 C31 1.508(11) . ?
C29 C30 1.497(12) . ?
C97 C102 1.410(9) . ?
C20 H20 0.9500 . ?
C64 C63 1.401(8) . ?
C64 C71 1.531(10) . ?
C144 H144 0.9500 . ?
C144 C145 1.380(10) . ?
C144 C143 1.359(10) . ?
C63 H63 0.9500 . ?
C63 C62 1.388(9) . ?
C62 C68 1.535(9) . ?
C11 C16 1.364(10) . ?
C11 C12 1.377(11) . ?
C159 H159 0.9500 . ?
C103 C108 1.404(12) . ?
C103 C104 1.373(12) . ?
C16 H16 0.9500 . ?
C16 C14 1.386(11) . ?
C145 C152 1.525(10) . ?
C39 C44 1.522(9) . ?
C39 C40 1.358(9) . ?
C28 C27 1.392(11) . ?
C28 C35 1.503(10) . ?
C65 H65 1.0000 . ?
C65 C67 1.503(10) . ?
C65 C66 1.513(12) . ?
C146 H146 1.0000 . ?
C146 C147 1.519(11) . ?
C146 C148 1.517(11) . ?
C78 C85 1.543(18) . ?
C78 C85A 1.535(14) . ?
C147 H14A 0.9800 . ?
C147 H14B 0.9800 . ?
C147 H14C 0.9800 . ?
C92 H92 0.9500 . ?
C92 C93 1.419(13) . ?
C108 C107 1.378(13) . ?
C108 C116 1.559(17) . ?
C99 H99 0.9500 . ?
C99 C100 1.365(10) . ?
C143 C149 1.546(11) . ?
C44 H44 1.0000 . ?
C44 C45 1.503(13) . ?
C44 C46 1.513(13) . ?
C25 H25 0.9500 . ?
C25 C26 1.362(12) . ?
C119 C124 1.387(12) . ?
C119 C102 1.501(10) . ?
C119 C120 1.406(12) . ?
C124 C131 1.515(13) . ?
C124 C123 1.406(11) . ?
C27 H27 0.9500 . ?
C27 C26 1.402(13) . ?
C88 H88 1.0000 . ?
C88 C90 1.520(10) . ?
C88 C89 1.548(11) . ?
C152 H152 1.0000 . ?
C152 C153 1.546(13) . ?
C152 C154 1.514(14) . ?
C71 H71 1.0000 . ?
C71 C74 1.531(13) . ?
C71 C73 1.507(12) . ?
C102 C101 1.391(9) . ?
C41 C40 1.380(9) . ?
C41 C47 1.538(10) . ?
C100 H100 0.9500 . ?
C100 C101 1.377(10) . ?
C45 H45A 0.9800 . ?
C45 H45B 0.9800 . ?
C45 H45C 0.9800 . ?
C12 H12 0.9500 . ?
C12 C13 1.369(12) . ?
C26 C9 1.534(16) . ?
C26 C9A 1.524(17) . ?
C40 H40 0.9500 . ?
C104 C109 1.517(14) . ?
C104 C105 1.398(11) . ?
C101 H101 0.9500 . ?
C74 H74A 0.9800 . ?
C74 H74B 0.9800 . ?
C74 H74C 0.9800 . ?
C107 H107 0.9500 . ?
C107 C106 1.344(17) . ?
C96 H96 0.9500 . ?
C96 C95 1.359(13) . ?
C90 H90A 0.9800 . ?
C90 H90B 0.9800 . ?
C90 H90C 0.9800 . ?
C148 H14D 0.9800 . ?
C148 H14E 0.9800 . ?
C148 H14F 0.9800 . ?
C131 H131 1.0000 . ?
C131 C132 1.511(12) . ?
C131 C133 1.557(13) . ?
C136 H136 0.9500 . ?
C35 H35 1.0000 . ?
C35 C37 1.518(10) . ?
C35 C36 1.536(11) . ?
C167 H167 1.0000 . ?
C167 C168 1.512(11) . ?
C167 C169 1.494(11) . ?
F1 C32 1.359(9) . ?
F2 C94 1.356(10) . ?
C82 H82 1.0000 . ?
C82 C83 1.512(11) . ?
C82 C84 1.511(12) . ?
C52 H52A 0.9800 . ?
C52 H52B 0.9800 . ?
C52 H52C 0.9800 . ?
C161 H161 1.0000 . ?
C161 C163 1.526(9) . ?
C161 C162 1.508(11) . ?
C68 H68 1.0000 . ?
C68 C69 1.509(13) . ?
C68 C70 1.484(12) . ?
C164 H164 1.0000 . ?
C164 C72 1.504(12) . ?
C164 C165 1.547(14) . ?
C109 H109 1.0000 . ?
C109 C111 1.503(15) . ?
C109 C110 1.513(15) . ?
C149 H149 1.0000 . ?
C149 C151 1.523(14) . ?
C149 C150 1.517(15) . ?
C72 H72A 0.9800 . ?
C72 H72B 0.9800 . ?
C72 H72C 0.9800 . ?
C89 H89A 0.9800 . ?
C89 H89B 0.9800 . ?
C89 H89C 0.9800 . ?
C6 H6A 0.9800 . ?
C6 H6B 0.9800 . ?
C6 H6C 0.9800 . ?
C6 C112 1.498(18) . ?
C95 H95 0.9500 . ?
C95 C94 1.340(15) . ?
C73 H73A 0.9800 . ?
C73 H73B 0.9800 . ?
C73 H73C 0.9800 . ?
C67 H67A 0.9800 . ?
C67 H67B 0.9800 . ?
C67 H67C 0.9800 . ?
C94 C93 1.347(15) . ?
C83 H83A 0.9800 . ?
C83 H83B 0.9800 . ?
C83 H83C 0.9800 . ?
C37 H37A 0.9800 . ?
C37 H37B 0.9800 . ?
C37 H37C 0.9800 . ?
C163 H16A 0.9800 . ?
C163 H16B 0.9800 . ?
C163 H16C 0.9800 . ?
C153 H15A 0.9800 . ?
C153 H15B 0.9800 . ?
C153 H15C 0.9800 . ?
C121 H121 0.9500 . ?
C121 C120 1.398(13) . ?
C121 C122 1.357(16) . ?
C47 H47 1.0000 . ?
C47 C48 1.485(16) . ?
C47 C49 1.435(16) . ?
C36 H36A 0.9800 . ?
C36 H36B 0.9800 . ?
C36 H36C 0.9800 . ?
C168 H16D 0.9800 . ?
C168 H16E 0.9800 . ?
C168 H16F 0.9800 . ?
C120 C125 1.538(15) . ?
C154 H15D 0.9800 . ?
C154 H15E 0.9800 . ?
C154 H15F 0.9800 . ?
C122 C123 1.335(16) . ?
C122 C128 1.605(16) . ?
C122 C5 1.594(16) . ?
C93 H93 0.9500 . ?
C165 H16G 0.9800 . ?
C165 H16H 0.9800 . ?
C165 H16I 0.9800 . ?
C123 H123 0.9500 . ?
C31 H31A 0.9800 . ?
C31 H31B 0.9800 . ?
C31 H31C 0.9800 . ?
C169 H16J 0.9800 . ?
C169 H16K 0.9800 . ?
C169 H16L 0.9800 . ?
C162 H16M 0.9800 . ?
C162 H16N 0.9800 . ?
C162 H16O 0.9800 . ?
C105 H105 0.9500 . ?
C105 C106 1.381(15) . ?
C86 H86A 0.9800 . ?
C86 H86B 0.9800 . ?
C86 H86C 0.9800 . ?
C86 C85 1.47(2) . ?
C69 H69A 0.9800 . ?
C69 H69B 0.9800 . ?
C69 H69C 0.9800 . ?
C14 H14 0.9500 . ?
C14 C32 1.373(14) . ?
C46 H46A 0.9800 . ?
C46 H46B 0.9800 . ?
C46 H46C 0.9800 . ?
C30 H30A 0.9800 . ?
C30 H30B 0.9800 . ?
C30 H30C 0.9800 . ?
C70 H70A 0.9800 . ?
C70 H70B 0.9800 . ?
C70 H70C 0.9800 . ?
C130 H13A 0.9800 . ?
C130 H13B 0.9800 . ?
C130 H13C 0.9800 . ?
C130 C128 1.535(18) . ?
C129 H12A 0.9800 . ?
C129 H12B 0.9800 . ?
C129 H12C 0.9800 . ?
C129 C128 1.53(2) . ?
C116 H116 1.0000 . ?
C116 C118 1.520(15) . ?
C116 C117 1.495(16) . ?
C125 H125 1.0000 . ?
C125 C126 1.478(16) . ?
C125 C127 1.528(17) . ?
C106 C112 1.601(16) . ?
C106 C1D 1.627(18) . ?
C112 H112 1.0000 . ?
C112 C166 1.573(18) . ?
C111 H11A 0.9800 . ?
C111 H11B 0.9800 . ?
C111 H11C 0.9800 . ?
C128 H128 1.0000 . ?
C13 H13 0.9500 . ?
C13 C32 1.330(14) . ?
C118 H11D 0.9800 . ?
C118 H11E 0.9800 . ?
C118 H11F 0.9800 . ?
C166 H16P 0.9800 . ?
C166 H16Q 0.9800 . ?
C166 H16R 0.9800 . ?
C110 H11G 0.9800 . ?
C110 H11H 0.9800 . ?
C110 H11I 0.9800 . ?
C126 H12D 0.9800 . ?
C126 H12E 0.9800 . ?
C126 H12F 0.9800 . ?
C117 H11J 0.9800 . ?
C117 H11K 0.9800 . ?
C117 H11L 0.9800 . ?
C127 H12G 0.9800 . ?
C127 H12H 0.9800 . ?
C127 H12I 0.9800 . ?
C132 H13D 0.9800 . ?
C132 H13E 0.9800 . ?
C132 H13F 0.9800 . ?
C133 H13G 0.9800 . ?
C133 H13H 0.9800 . ?
C133 H13I 0.9800 . ?
C66 H66A 0.9800 . ?
C66 H66B 0.9800 . ?
C66 H66C 0.9800 . ?
C84 H84A 0.9800 . ?
C84 H84B 0.9800 . ?
C84 H84C 0.9800 . ?
C151 H15G 0.9800 . ?
C151 H15H 0.9800 . ?
C151 H15I 0.9800 . ?
C48 H48A 0.9800 . ?
C48 H48B 0.9800 . ?
C48 H48C 0.9800 . ?
C150 H15J 0.9800 . ?
C150 H15K 0.9800 . ?
C150 H15L 0.9800 . ?
C49 H49A 0.9800 . ?
C49 H49B 0.9800 . ?
C49 H49C 0.9800 . ?
C85 H85 1.0000 . ?
C85 C87 1.45(3) . ?
C87 H87A 0.9800 . ?
C87 H87B 0.9800 . ?
C87 H87C 0.9800 . ?
C114 H11M 0.9800 . ?
C114 H11N 0.9800 . ?
C114 H11O 0.9800 . ?
C114 C1D 1.484(19) . ?
C1D H1D 1.0000 . ?
C1D C1E 1.570(18) . ?
C1E H1EA 0.9800 . ?
C1E H1EB 0.9800 . ?
C1E H1EC 0.9800 . ?
C5 H5 1.0000 . ?
C5 C7 1.54(2) . ?
C5 C8 1.555(19) . ?
C7 H7A 0.9800 . ?
C7 H7B 0.9800 . ?
C7 H7C 0.9800 . ?
C8 H8A 0.9800 . ?
C8 H8B 0.9800 . ?
C8 H8C 0.9800 . ?
C87A H87D 0.9800 . ?
C87A H87E 0.9800 . ?
C87A H87F 0.9800 . ?
C87A C85A 1.45(2) . ?
C85A H85A 1.0000 . ?
C85A C86A 1.45(2) . ?
C86A H86D 0.9800 . ?
C86A H86E 0.9800 . ?
C86A H86F 0.9800 . ?
C9 H9 1.0000 . ?
C9 C15 1.48(2) . ?
C9 C10 1.46(2) . ?
C15 H15M 0.9800 . ?
C15 H15N 0.9800 . ?
C15 H15O 0.9800 . ?
C10 H10A 0.9800 . ?
C10 H10B 0.9800 . ?
C10 H10C 0.9800 . ?
C9A H9A 1.0000 . ?
C9A C15A 1.47(2) . ?
C9A C10A 1.45(2) . ?
C15A H15P 0.9800 . ?
C15A H15Q 0.9800 . ?
C15A H15R 0.9800 . ?
C10A H10D 0.9800 . ?
C10A H10E 0.9800 . ?
C10A H10F 0.9800 . ?

loop_
_geom_torsion_atom_site_label_1
_geom_torsion_atom_site_label_2
_geom_torsion_atom_site_label_3
_geom_torsion_atom_site_label_4
_geom_torsion
_geom_torsion_site_symmetry_1
_geom_torsion_site_symmetry_2
_geom_torsion_site_symmetry_3
_geom_torsion_site_symmetry_4
_geom_torsion_publ_flag
N4 C134 C135 C140 0.7(8) . . . . ?
N4 C134 C135 C136 179.7(5) . . . . ?
C139 C134 C135 C140 179.6(5) . . . . ?
C139 C134 C135 C136 -1.4(8) . . . . ?
C139 C155 C160 C159 177.2(6) . . . . ?
C139 C155 C160 C167 -3.5(9) . . . . ?
C139 C155 C156 C157 -177.4(6) . . . . ?
C139 C155 C156 C161 1.2(9) . . . . ?
C134 C139 C155 C160 98.8(7) . . . . ?
C134 C139 C155 C156 -81.7(7) . . . . ?
C134 C139 C138 C137 1.1(8) . . . . ?
C134 C135 C140 C141 88.6(7) . . . . ?
C134 C135 C140 C145 -95.8(7) . . . . ?
C134 C135 C136 C137 1.4(9) . . . . ?
C135 C140 C145 C144 -171.9(7) . . . . ?
C135 C140 C145 C152 9.6(11) . . . . ?
N2 C53 C54 C55 179.5(6) . . . . ?
N2 C53 C54 C59 -3.5(9) . . . . ?
C57 C58 C53 N2 179.8(5) . . . . ?
C57 C58 C53 C54 -1.5(9) . . . . ?
C57 C58 C75 C76 -83.6(8) . . . . ?
C57 C58 C75 C80 96.3(7) . . . . ?
C57 C56 C55 C54 1.4(12) . . . . ?
N1 C17 C18 C19 177.2(6) . . . . ?
N1 C17 C18 C23 -2.4(9) . . . . ?
C58 C57 C56 C55 -2.1(11) . . . . ?
C58 C53 C54 C55 0.8(10) . . . . ?
C58 C53 C54 C59 177.7(6) . . . . ?
C58 C75 C80 C79 178.8(5) . . . . ?
C58 C75 C80 C88 0.3(9) . . . . ?
C53 C58 C75 C76 96.3(7) . . . . ?
C53 C58 C75 C80 -83.8(7) . . . . ?
C53 C54 C59 C60 83.9(8) . . . . ?
C53 C54 C59 C64 -99.1(8) . . . . ?
C76 C75 C80 C79 -1.4(9) . . . . ?
C76 C75 C80 C88 -179.8(6) . . . . ?
C76 C77 C78 C79 -0.5(12) . . . . ?
C76 C77 C78 C85 -175.3(13) . . . . ?
C76 C77 C78 C85A 174.5(9) . . . . ?
C56 C57 C58 C53 2.1(9) . . . . ?
C56 C57 C58 C75 -178.0(6) . . . . ?
C56 C55 C54 C53 -0.7(11) . . . . ?
C56 C55 C54 C59 -177.8(7) . . . . ?
C22 C17 C18 C19 -1.5(10) . . . . ?
C22 C17 C18 C23 178.9(6) . . . . ?
C22 C38 C39 C44 -4.8(10) . . . . ?
C22 C38 C39 C40 174.3(7) . . . . ?
C22 C21 C20 C19 0.7(12) . . . . ?
C43 C38 C39 C44 179.1(7) . . . . ?
C43 C38 C39 C40 -1.8(10) . . . . ?
C43 C42 C41 C40 -0.3(12) . . . . ?
C43 C42 C41 C47 176.9(8) . . . . ?
C75 C58 C53 N2 -0.1(8) . . . . ?
C75 C58 C53 C54 178.7(6) . . . . ?
C75 C76 C77 C78 -0.2(11) . . . . ?
C75 C76 C82 C83 120.3(8) . . . . ?
C75 C76 C82 C84 -115.0(9) . . . . ?
C75 C80 C79 C78 0.7(11) . . . . ?
C75 C80 C88 C90 120.8(7) . . . . ?
C75 C80 C88 C89 -113.5(7) . . . . ?
C17 C22 C38 C43 85.3(8) . . . . ?
C17 C22 C38 C39 -90.9(8) . . . . ?
C17 C22 C21 C20 -0.1(11) . . . . ?
C17 C18 C23 C24 102.0(7) . . . . ?
C17 C18 C23 C28 -77.3(8) . . . . ?
C38 C22 C17 N1 -0.7(9) . . . . ?
C38 C22 C17 C18 178.0(6) . . . . ?
C38 C22 C21 C20 -177.5(7) . . . . ?
C38 C43 C42 C41 -1.8(11) . . . . ?
C38 C43 C50 C51 -112.7(7) . . . . ?
C38 C43 C50 C52 123.1(7) . . . . ?
C38 C39 C44 C45 125.4(9) . . . . ?
C38 C39 C44 C46 -107.9(9) . . . . ?
C38 C39 C40 C41 -0.4(12) . . . . ?
C42 C43 C38 C22 -173.3(6) . . . . ?
C42 C43 C38 C39 2.8(10) . . . . ?
C42 C43 C50 C51 65.7(9) . . . . ?
C42 C43 C50 C52 -58.4(8) . . . . ?
C42 C41 C40 C39 1.4(13) . . . . ?
C42 C41 C47 C48 -58.4(14) . . . . ?
C42 C41 C47 C49 64.7(14) . . . . ?
C80 C79 C78 C77 0.2(12) . . . . ?
C80 C79 C78 C85 175.8(11) . . . . ?
C80 C79 C78 C85A -174.3(11) . . . . ?
C55 C54 C59 C60 -99.3(8) . . . . ?
C55 C54 C59 C64 77.7(9) . . . . ?
C54 C59 C64 C63 -173.3(6) . . . . ?
C54 C59 C64 C71 7.9(10) . . . . ?
C79 C80 C88 C90 -57.7(9) . . . . ?
C79 C80 C88 C89 68.0(9) . . . . ?
C79 C78 C85 C86 -117(4) . . . . ?
C79 C78 C85 C87 110(3) . . . . ?
C79 C78 C85A C87A 51(4) . . . . ?
C79 C78 C85A C86A -87(3) . . . . ?
C77 C76 C75 C58 -179.1(5) . . . . ?
C77 C76 C75 C80 1.1(9) . . . . ?
C77 C76 C82 C83 -60.1(10) . . . . ?
C77 C76 C82 C84 64.6(10) . . . . ?
C77 C78 C85 C86 58(4) . . . . ?
C77 C78 C85 C87 -74(3) . . . . ?
C77 C78 C85A C87A -124(3) . . . . ?
C77 C78 C85A C86A 98(4) . . . . ?
C50 C43 C38 C22 5.1(9) . . . . ?
C50 C43 C38 C39 -178.7(6) . . . . ?
C50 C43 C42 C41 179.7(7) . . . . ?
N20 C91 C92 C93 -178.3(9) . . . . ?
N20 C91 C96 C95 177.5(10) . . . . ?
N3 C97 C102 C119 -1.2(11) . . . . ?
N3 C97 C102 C101 179.6(7) . . . . ?
C19 C18 C23 C24 -77.5(9) . . . . ?
C19 C18 C23 C28 103.2(8) . . . . ?
N10 C11 C16 C14 -178.3(8) . . . . ?
N10 C11 C12 C13 176.4(10) . . . . ?
C18 C19 C20 C21 -1.7(12) . . . . ?
C18 C23 C24 C29 -0.5(9) . . . . ?
C18 C23 C24 C25 -179.2(6) . . . . ?
C18 C23 C28 C27 179.4(6) . . . . ?
C18 C23 C28 C35 -2.9(9) . . . . ?
C155 C139 C134 N4 -2.1(8) . . . . ?
C155 C139 C134 C135 179.0(5) . . . . ?
C155 C139 C138 C137 -177.8(5) . . . . ?
C155 C160 C159 C158 2.0(11) . . . . ?
C155 C160 C167 C168 129.9(8) . . . . ?
C155 C160 C167 C169 -106.4(8) . . . . ?
C155 C156 C157 C158 -1.5(11) . . . . ?
C155 C156 C161 C163 136.2(7) . . . . ?
C155 C156 C161 C162 -100.1(9) . . . . ?
C160 C155 C156 C157 2.1(9) . . . . ?
C160 C155 C156 C161 -179.4(6) . . . . ?
C60 C59 C64 C63 3.7(10) . . . . ?
C60 C59 C64 C71 -175.1(7) . . . . ?
C60 C61 C62 C63 2.2(10) . . . . ?
C60 C61 C62 C68 -173.8(7) . . . . ?
C91 C92 C93 C94 0.0(17) . . . . ?
C91 C96 C95 C94 1(2) . . . . ?
C138 C139 C134 N4 179.0(5) . . . . ?
C138 C139 C134 C135 0.1(8) . . . . ?
C138 C139 C155 C160 -82.4(7) . . . . ?
C138 C139 C155 C156 97.1(7) . . . . ?
C138 C137 C136 C135 -0.3(10) . . . . ?
C156 C155 C160 C159 -2.3(9) . . . . ?
C156 C155 C160 C167 177.0(6) . . . . ?
C156 C157 C158 C159 1.2(12) . . . . ?
C156 C157 C158 C164 -178.6(7) . . . . ?
C98 C97 C102 C119 177.1(7) . . . . ?
C98 C97 C102 C101 -2.1(11) . . . . ?
C98 C103 C108 C107 179.1(7) . . . . ?
C98 C103 C108 C116 -1.1(12) . . . . ?
C98 C103 C104 C109 1.2(12) . . . . ?
C98 C103 C104 C105 -177.7(6) . . . . ?
C98 C99 C100 C101 0.0(14) . . . . ?
C59 C60 C61 C62 0.9(10) . . . . ?
C59 C60 C65 C67 -128.5(8) . . . . ?
C59 C60 C65 C66 107.3(9) . . . . ?
C59 C64 C63 C62 -0.4(11) . . . . ?
C59 C64 C71 C74 108.2(8) . . . . ?
C59 C64 C71 C73 -125.9(8) . . . . ?
C157 C156 C161 C163 -45.2(10) . . . . ?
C157 C156 C161 C162 78.5(9) . . . . ?
C157 C158 C159 C160 -1.4(11) . . . . ?
C157 C158 C164 C72 52.9(12) . . . . ?
C157 C158 C164 C165 -73.3(11) . . . . ?
C21 C22 C17 N1 -178.2(6) . . . . ?
C21 C22 C17 C18 0.5(10) . . . . ?
C21 C22 C38 C43 -97.5(8) . . . . ?
C21 C22 C38 C39 86.3(9) . . . . ?
C61 C60 C59 C54 173.1(6) . . . . ?
C61 C60 C59 C64 -3.9(9) . . . . ?
C61 C60 C65 C67 54.2(10) . . . . ?
C61 C60 C65 C66 -70.0(10) . . . . ?
C61 C62 C68 C69 72.9(10) . . . . ?
C61 C62 C68 C70 -162.9(8) . . . . ?
C23 C24 C29 C31 142.0(8) . . . . ?
C23 C24 C29 C30 -88.7(10) . . . . ?
C23 C24 C25 C26 0.9(12) . . . . ?
C23 C28 C27 C26 -1.3(12) . . . . ?
C23 C28 C35 C37 148.6(7) . . . . ?
C23 C28 C35 C36 -84.6(9) . . . . ?
C141 C142 C143 C144 4.2(12) . . . . ?
C141 C142 C143 C149 -175.4(7) . . . . ?
C141 C140 C145 C144 3.7(10) . . . . ?
C141 C140 C145 C152 -174.8(7) . . . . ?
C24 C23 C28 C27 0.1(10) . . . . ?
C24 C23 C28 C35 177.8(6) . . . . ?
C24 C25 C26 C27 -2.0(14) . . . . ?
C24 C25 C26 C9 174.4(13) . . . . ?
C24 C25 C26 C9A -173.8(13) . . . . ?
C142 C141 C140 C135 174.1(6) . . . . ?
C142 C141 C140 C145 -1.5(10) . . . . ?
C142 C141 C146 C147 67.3(9) . . . . ?
C142 C141 C146 C148 -57.4(9) . . . . ?
C142 C143 C149 C151 68.1(12) . . . . ?
C142 C143 C149 C150 -168.9(10) . . . . ?
C140 C135 C136 C137 -179.5(6) . . . . ?
C140 C141 C142 C143 -2.6(11) . . . . ?
C140 C141 C146 C147 -110.7(7) . . . . ?
C140 C141 C146 C148 124.6(8) . . . . ?
C140 C145 C152 C153 -125.3(8) . . . . ?
C140 C145 C152 C154 110.8(9) . . . . ?
C29 C24 C25 C26 -177.8(8) . . . . ?
C97 C98 C103 C108 -89.8(9) . . . . ?
C97 C98 C103 C104 89.8(9) . . . . ?
C97 C98 C99 C100 -1.0(12) . . . . ?
C97 C102 C101 C100 1.1(12) . . . . ?
C20 C19 C18 C17 2.0(11) . . . . ?
C20 C19 C18 C23 -178.4(7) . . . . ?
C64 C63 C62 C61 -2.5(11) . . . . ?
C64 C63 C62 C68 173.5(7) . . . . ?
C144 C145 C152 C153 56.2(11) . . . . ?
C144 C145 C152 C154 -67.7(11) . . . . ?
C144 C143 C149 C151 -111.4(12) . . . . ?
C144 C143 C149 C150 11.5(14) . . . . ?
C63 C64 C71 C74 -70.6(10) . . . . ?
C63 C64 C71 C73 55.3(10) . . . . ?
C63 C62 C68 C69 -103.1(10) . . . . ?
C63 C62 C68 C70 21.2(12) . . . . ?
C11 C16 C14 C32 1.7(15) . . . . ?
C11 C12 C13 C32 2(2) . . . . ?
C159 C160 C167 C168 -50.8(10) . . . . ?
C159 C160 C167 C169 72.9(10) . . . . ?
C159 C158 C164 C72 -126.8(9) . . . . ?
C159 C158 C164 C165 107.0(10) . . . . ?
C103 C98 C97 N3 4.5(10) . . . . ?
C103 C98 C97 C102 -173.8(7) . . . . ?
C103 C98 C99 C100 174.7(8) . . . . ?
C103 C108 C107 C106 -1.7(15) . . . . ?
C103 C108 C116 C118 -99.6(12) . . . . ?
C103 C108 C116 C117 142.6(10) . . . . ?
C103 C104 C109 C111 -117.3(11) . . . . ?
C103 C104 C109 C110 113.3(11) . . . . ?
C103 C104 C105 C106 -1.3(12) . . . . ?
C16 C11 C12 C13 -0.5(15) . . . . ?
C16 C14 C32 F1 179.2(9) . . . . ?
C16 C14 C32 C13 -0.1(19) . . . . ?
C145 C144 C143 C142 -1.8(13) . . . . ?
C145 C144 C143 C149 177.8(8) . . . . ?
C28 C23 C24 C29 178.8(6) . . . . ?
C28 C23 C24 C25 0.1(10) . . . . ?
C28 C27 C26 C25 2.2(14) . . . . ?
C28 C27 C26 C9 -174.5(12) . . . . ?
C28 C27 C26 C9A 173.0(14) . . . . ?
C65 C60 C59 C54 -4.2(9) . . . . ?
C65 C60 C59 C64 178.8(6) . . . . ?
C65 C60 C61 C62 178.3(6) . . . . ?
C146 C141 C142 C143 179.4(7) . . . . ?
C146 C141 C140 C135 -7.9(9) . . . . ?
C146 C141 C140 C145 176.5(7) . . . . ?
C92 C91 C96 C95 -4.4(17) . . . . ?
C108 C103 C104 C109 -179.3(8) . . . . ?
C108 C103 C104 C105 1.8(11) . . . . ?
C108 C107 C106 C105 2.3(17) . . . . ?
C108 C107 C106 C112 -175.2(10) . . . . ?
C108 C107 C106 C1D -176.2(12) . . . . ?
C99 C98 C97 N3 -179.6(7) . . . . ?
C99 C98 C97 C102 2.1(11) . . . . ?
C99 C98 C103 C108 94.6(10) . . . . ?
C99 C98 C103 C104 -85.9(10) . . . . ?
C99 C100 C101 C102 -0.1(14) . . . . ?
C143 C144 C145 C140 -2.1(13) . . . . ?
C143 C144 C145 C152 176.5(8) . . . . ?
C44 C39 C40 C41 178.7(8) . . . . ?
C25 C24 C29 C31 -39.3(11) . . . . ?
C25 C24 C29 C30 90.0(10) . . . . ?
C25 C26 C9 C15 -123(2) . . . . ?
C25 C26 C9 C10 109(2) . . . . ?
C25 C26 C9A C15A -158(2) . . . . ?
C25 C26 C9A C10A 67(3) . . . . ?
C119 C124 C131 C132 -101.8(9) . . . . ?
C119 C124 C131 C133 134.5(9) . . . . ?
C119 C124 C123 C122 -0.2(14) . . . . ?
C119 C102 C101 C100 -178.1(8) . . . . ?
C119 C120 C125 C126 -121.7(12) . . . . ?
C119 C120 C125 C127 111.9(12) . . . . ?
C124 C119 C102 C97 -93.3(9) . . . . ?
C124 C119 C102 C101 85.9(10) . . . . ?
C124 C119 C120 C121 -1.3(12) . . . . ?
C124 C119 C120 C125 178.9(9) . . . . ?
C27 C28 C35 C37 -33.9(10) . . . . ?
C27 C28 C35 C36 92.9(9) . . . . ?
C27 C26 C9 C15 54(3) . . . . ?
C27 C26 C9 C10 -74(2) . . . . ?
C27 C26 C9A C15A 31(3) . . . . ?
C27 C26 C9A C10A -104(2) . . . . ?
C88 C80 C79 C78 179.2(7) . . . . ?
C71 C64 C63 C62 178.4(7) . . . . ?
C102 C119 C124 C131 2.7(11) . . . . ?
C102 C119 C124 C123 -177.1(7) . . . . ?
C102 C119 C120 C121 176.3(7) . . . . ?
C102 C119 C120 C125 -3.4(12) . . . . ?
C12 C11 C16 C14 -1.4(13) . . . . ?
C12 C13 C32 F1 178.9(11) . . . . ?
C12 C13 C32 C14 -2(2) . . . . ?
C40 C39 C44 C45 -53.7(12) . . . . ?
C40 C39 C44 C46 73.1(11) . . . . ?
C40 C41 C47 C48 118.8(11) . . . . ?
C40 C41 C47 C49 -118.2(12) . . . . ?
C104 C103 C108 C107 -0.4(12) . . . . ?
C104 C103 C108 C116 179.4(9) . . . . ?
C104 C105 C106 C107 -0.7(15) . . . . ?
C104 C105 C106 C112 176.0(11) . . . . ?
C104 C105 C106 C1D 178.3(9) . . . . ?
C107 C108 C116 C118 80.1(13) . . . . ?
C107 C108 C116 C117 -37.6(16) . . . . ?
C107 C106 C112 C6 123(2) . . . . ?
C107 C106 C112 C166 -121.1(17) . . . . ?
C107 C106 C1D C114 78(2) . . . . ?
C107 C106 C1D C1E -40(2) . . . . ?
C96 C91 C92 C93 3.7(15) . . . . ?
C96 C95 C94 F2 177.2(11) . . . . ?
C96 C95 C94 C93 3(2) . . . . ?
C131 C124 C123 C122 -180.0(9) . . . . ?
C136 C135 C140 C141 -90.3(7) . . . . ?
C136 C135 C140 C145 85.2(8) . . . . ?
C136 C137 C138 C139 -1.1(9) . . . . ?
C35 C28 C27 C26 -179.0(8) . . . . ?
C167 C160 C159 C158 -177.3(7) . . . . ?
F2 C94 C93 C92 -178.0(9) . . . . ?
C82 C76 C75 C58 0.6(9) . . . . ?
C82 C76 C75 C80 -179.3(6) . . . . ?
C82 C76 C77 C78 -179.8(7) . . . . ?
C161 C156 C157 C158 179.9(7) . . . . ?
C164 C158 C159 C160 178.3(7) . . . . ?
C109 C104 C105 C106 179.7(9) . . . . ?
C95 C94 C93 C92 -3(2) . . . . ?
C121 C120 C125 C126 58.5(16) . . . . ?
C121 C120 C125 C127 -67.8(14) . . . . ?
C121 C122 C123 C124 0.5(16) . . . . ?
C121 C122 C128 C130 -50(2) . . . . ?
C121 C122 C128 C129 62(2) . . . . ?
C121 C122 C5 C7 127.2(17) . . . . ?
C121 C122 C5 C8 -122.0(14) . . . . ?
C47 C41 C40 C39 -175.8(9) . . . . ?
C120 C119 C124 C131 -179.6(8) . . . . ?
C120 C119 C124 C123 0.6(12) . . . . ?
C120 C119 C102 C97 89.0(10) . . . . ?
C120 C119 C102 C101 -91.8(10) . . . . ?
C120 C121 C122 C123 -1.4(17) . . . . ?
C120 C121 C122 C128 178.8(11) . . . . ?
C120 C121 C122 C5 -175.5(10) . . . . ?
C122 C121 C120 C119 1.8(15) . . . . ?
C122 C121 C120 C125 -178.5(11) . . . . ?
C123 C124 C131 C132 78.0(10) . . . . ?
C123 C124 C131 C133 -45.8(11) . . . . ?
C123 C122 C128 C130 129.9(14) . . . . ?
C123 C122 C128 C129 -117.4(16) . . . . ?
C123 C122 C5 C7 -44(3) . . . . ?
C123 C122 C5 C8 67(2) . . . . ?
C105 C104 C109 C111 61.6(13) . . . . ?
C105 C104 C109 C110 -67.8(13) . . . . ?
C105 C106 C112 C6 -54(2) . . . . ?
C105 C106 C112 C166 62(2) . . . . ?
C105 C106 C1D C114 -101(2) . . . . ?
C105 C106 C1D C1E 141.4(15) . . . . ?
C116 C108 C107 C106 178.5(11) . . . . ?
C128 C122 C123 C124 -179.6(9) . . . . ?
C5 C122 C123 C124 170.5(14) . . . . ?
